data_4131255
loop_
_publ_author_name
'Geri, Jacob B.'
'Shanahan, James P.'
'Szymczak, Nathaniel K.'

_publ_section_title
;
 Testing the Push-Pull Hypothesis: Lewis Acid Augmented N<sub>2</sub>
 Activation at Iron.
;
_journal_issue 16
_journal_name_full 'Journal of the American Chemical Society'
_journal_page_first 5952
_journal_page_last 5956
_journal_paper_doi 10.1021/jacs.7b01982
_journal_volume 139
_journal_year 2017
_chemical_formula_moiety 'C38 H49 B F15 Fe N2 P4, C32 H12 B F24, C6 H5 F'
_chemical_formula_sum 'C76 H66 B2 F40 Fe N2 P4'
_chemical_formula_weight 1968.65
_space_group_crystal_system orthorhombic
_space_group_IT_number 33
_space_group_name_Hall 'P 2c -2n'
_space_group_name_H-M_alt 'P n a 21'
_atom_sites_solution_hydrogens mixed
_audit_creation_date 2016-11-08
_audit_creation_method
;
Olex2 1.2
(compiled 2016.09.09 svn.r3337 for OlexSys, GUI svn.r5227)
;
_cell_angle_alpha 90
_cell_angle_beta 90
_cell_angle_gamma 90
_cell_formula_units_Z 4
_cell_length_a 24.29580(9)
_cell_length_b 12.25554(4)
_cell_length_c 27.26129(10)
_cell_measurement_reflns_used 84230
_cell_measurement_temperature 80
_cell_measurement_theta_max 69.0460
_cell_measurement_theta_min 2.4330
_cell_volume 8117.27(5)
_computing_cell_refinement 'CrysAlisPro 1.171.38.41 (Rigaku OD, 2015)'
_computing_data_collection 'CrysAlisPro 1.171.38.41 (Rigaku OD, 2015)'
_computing_data_reduction 'CrysAlisPro 1.171.38.41 (Rigaku OD, 2015)'
_computing_molecular_graphics 'Olex2 (Dolomanov et al., 2009)'
_computing_publication_material 'Olex2 (Dolomanov et al., 2009)'
_computing_structure_refinement 'ShelXL (Sheldrick, 2015)'
_diffrn_ambient_temperature 80
_diffrn_detector 'CCD plate'
_diffrn_measured_fraction_theta_full 1.000
_diffrn_measured_fraction_theta_max 0.999
_diffrn_measurement_details
;
List of Runs (angles in degrees, time in seconds):

  # Type    Start    End  Width  t~exp~   \w     \q     \k     \f   Frames
--------------------------------------------------------------------------
  1  \w   -110.00  70.00   1.00    1.00    --  -20.00   0.00-180.00  180
  2  \w    -45.00   0.00   1.00    1.00    --  -20.00  72.00   0.00   45
  3  \w    -45.00   0.00   1.00    1.00    --  -20.00  72.00   0.00   45
  4  \w    -25.00  43.00   1.00    1.00    --  -20.00  36.00 120.00   68
  5  \w    -45.00   0.00   1.00    1.00    --  -20.00  72.00-180.00   45
  6  \w   -173.00-128.00   1.00    4.00    --  -92.00 -36.00 120.00   45
  7  \w   -133.00 -88.00   1.00    4.00    --  -92.00 -36.00 -60.00   45
  8  \w   -104.00 -59.00   1.00    4.00    --  -92.00  36.00  60.00   45
  9  \w   -122.00 -77.00   1.00    4.00    --  -92.00 -72.00  60.00   45
 10  \w   -174.00 -78.00   1.00    4.00    --  -92.00 -72.00-120.00   96
 11  \w    -93.00 -35.00   1.00    4.00    --  -92.00  36.00-120.00   58
 12  \w   -176.00 -77.00   1.00    4.00    --  -92.00 -72.00 -60.00   99
 13  \w   -147.00 -75.00   1.00    4.00    --  -92.00 -72.00-180.00   72
 14  \w   -176.00 -77.00   1.00    4.00    --  -92.00 -72.00 120.00   99
 15  \w   -177.00-116.00   1.00    4.00    --  -92.00 -36.00  60.00   61
 16  \w    -87.00  -9.00   1.00    4.00    --  -92.00  36.00 -60.00   78
 17  \w   -102.00 -14.00   1.00    4.00    --  -92.00  36.00   0.00   88
 18  \w   -102.00 -21.00   1.00    4.00    --  -92.00  72.00 120.00   81
 19  \w   -175.00-104.00   1.00    4.00    --  -92.00 -36.00   0.00   71
 20  \w   -104.00 -52.00   1.00    4.00    --  -92.00  72.00  60.00   52
 21  \w   -109.00 -14.00   1.00    4.00    --  -92.00  72.00-120.00   95
 22  \w   -105.00 -24.00   1.00    4.00    --  -92.00  36.00-120.00   81
 23  \w   -105.00  -2.00   1.00    4.00    --  -92.00  36.00-180.00  103
 24  \w   -106.00  -2.00   1.00    4.00    --  -92.00  72.00 -60.00  104
 25  \w   -106.00  -2.00   1.00    4.00    --  -92.00  72.00 -60.00  104
 26  \w   -107.00 -29.00   1.00    4.00    --  -92.00  72.00   0.00   78
 27  \w   -117.00 -72.00   1.00    4.00    --  -92.00  72.00 180.00   45
;
_diffrn_measurement_device 'abstract diffractometer'
_diffrn_measurement_device_type 'dtrek-CrysAlisPro-abstract goniometer imported rigaku-d*trek images'
_diffrn_measurement_method '\w scans'
_diffrn_orient_matrix_type 'CrysAlisPro convention (1999,Acta A55,543-557)'
_diffrn_orient_matrix_UB_11 0.0598330000
_diffrn_orient_matrix_UB_12 -0.0113434000
_diffrn_orient_matrix_UB_13 0.0180276000
_diffrn_orient_matrix_UB_21 0.0080412000
_diffrn_orient_matrix_UB_22 -0.0994679000
_diffrn_orient_matrix_UB_23 -0.0338079000
_diffrn_orient_matrix_UB_31 0.0194056000
_diffrn_orient_matrix_UB_32 0.0760029000
_diffrn_orient_matrix_UB_33 -0.0415397000
_diffrn_radiation_monochromator graphite
_diffrn_radiation_probe x-ray
_diffrn_radiation_type CuK\a
_diffrn_radiation_wavelength 1.54184
_diffrn_reflns_av_R_equivalents 0.0753
_diffrn_reflns_av_unetI/netI 0.0347
_diffrn_reflns_Laue_measured_fraction_full 1.000
_diffrn_reflns_Laue_measured_fraction_max 0.999
_diffrn_reflns_limit_h_max 29
_diffrn_reflns_limit_h_min -29
_diffrn_reflns_limit_k_max 14
_diffrn_reflns_limit_k_min -14
_diffrn_reflns_limit_l_max 32
_diffrn_reflns_limit_l_min -32
_diffrn_reflns_number 121702
_diffrn_reflns_point_group_measured_fraction_full 0.971
_diffrn_reflns_point_group_measured_fraction_max 0.967
_diffrn_reflns_theta_full 67.684
_diffrn_reflns_theta_max 69.247
_diffrn_reflns_theta_min 3.242
_diffrn_source 'fine-focus sealed X-ray tube'
_diffrn_source_type 'Enhance (Cu) X-ray Source'
_exptl_absorpt_coefficient_mu 3.486
_exptl_absorpt_correction_T_max 1.00000
_exptl_absorpt_correction_T_min 0.82524
_exptl_absorpt_correction_type multi-scan
_exptl_absorpt_process_details
;
CrysAlisPro 1.171.38.41 (Rigaku Oxford Diffraction, 2015)
Empirical absorption correction using spherical harmonics,
 implemented in SCALE3 ABSPACK scaling algorithm.
;
_exptl_crystal_colour violet
_exptl_crystal_colour_primary violet
_exptl_crystal_density_diffrn 1.611
_exptl_crystal_description block
_exptl_crystal_F_000 3968
_exptl_crystal_size_max 0.26
_exptl_crystal_size_mid 0.23
_exptl_crystal_size_min 0.23
_refine_diff_density_max 0.733
_refine_diff_density_min -0.685
_refine_diff_density_rms 0.104
_refine_ls_abs_structure_details
;
 Flack x determined using 6773 quotients [(I+)-(I-)]/[(I+)+(I-)]
 (Parsons, Flack and Wagner, Acta Cryst. B69 (2013) 249-259).
;
_refine_ls_abs_structure_Flack 0.044(4)
_refine_ls_extinction_coef 0.00181(13)
_refine_ls_extinction_expression Fc^*^=kFc[1+0.001xFc^2^\l^3^/sin(2\q)]^-1/4^
_refine_ls_extinction_method SHELXL
_refine_ls_goodness_of_fit_ref 1.079
_refine_ls_hydrogen_treatment mixed
_refine_ls_matrix_type full
_refine_ls_number_parameters 1458
_refine_ls_number_reflns 14652
_refine_ls_number_restraints 425
_refine_ls_restrained_S_all 1.138
_refine_ls_R_factor_all 0.0754
_refine_ls_R_factor_gt 0.0753
_refine_ls_shift/su_max 0.000
_refine_ls_shift/su_mean 0.000
_refine_ls_structure_factor_coef Fsqd
_refine_ls_weighting_details 'w=1/[\s^2^(Fo^2^)+(0.0997P)^2^+17.5163P] where P=(Fo^2^+2Fc^2^)/3'
_refine_ls_weighting_scheme calc
_refine_ls_wR_factor_gt 0.1947
_refine_ls_wR_factor_ref 0.1949
_reflns_Friedel_coverage 0.893
_reflns_Friedel_fraction_full 0.942
_reflns_Friedel_fraction_max 0.933
_reflns_number_gt 14598
_reflns_number_total 14652
_reflns_threshold_expression 'I > 2\s(I)'
_cod_data_source_file ja7b01982_si_002.cif
_cod_data_source_block 3
_cod_database_code 4131255
_shelxl_version_number 2014-3
_chemical_oxdiff_formula C70H61B2F39N2P4Fe
_shelx_space_group_comment
;
The symmetry employed for this shelxl refinement is uniquely defined
by the following loop, which should always be used as a source of
symmetry information in preference to the above space-group names.
They are only intended as comments.
;
_reflns_odcompleteness_completeness 100.00
_reflns_odcompleteness_iscentric 1
_reflns_odcompleteness_theta 66.97
_olex2_refinement_description
;
1. Fixed Uiso
 At 1.2 times of:
  All C(H) groups, {H7AC,H7AD,H7AA,H7AB} of C7AA, All C(H,H) groups
 At 1.5 times of:
  All C(H,H,H) groups, {H8AD,H8AE,H8AF,H1} of C8AB
2. Restrained distances
 F02{-F7A \\sim F7A-F0 \\sim F0-F02{ \\sim F7-F015 \\sim F015-F02Z \\sim F02Z-F7
 with sigma of 0.005
 C02Q-F02{ \\sim C02Q-F7A \\sim C02Q-F0 \\sim C02Q-F7 \\sim C02Q-F015 \\sim
C02Q-F02Z
 with sigma of 0.005
 C02K-F02H \\sim C02K-F025 \\sim C02K-F02U \\sim C02K-F02V \\sim C02K-F4 \\sim
C02K-F02I
 with sigma of 0.005
 F02H-F025 \\sim F025-F02U \\sim F02U-F02H \\sim F02V-F4 \\sim F4-F02I \\sim
F02I-F02V
 with sigma of 0.005
 C7AA-C8AA \\sim C7AA-C8AB
 with sigma of 0.005
 C4AA-C8BA \\sim C12-C0AA
 with sigma of 0.02
 C02J-F2 \\sim C02J-F3 \\sim C02J-F1 \\sim C02J-F2A \\sim C02J-F3A \\sim
C02J-F1A
 with sigma of 0.005
 F2-F3 \\sim F3-F1 \\sim F1-F2 \\sim F2A-F3A \\sim F3A-F1A \\sim F1A-F2A
 with sigma of 0.005
 C02G-F01M \\sim C02G-F01P \\sim C02G-F01N \\sim C02G-F01O \\sim C02G-F01Q
\\sim C02G-F1AA
 with sigma of 0.005
 F01M-F01P \\sim F01P-F01N \\sim F01N-F01M \\sim F01O-F01Q \\sim F01Q-F1AA
\\sim F1AA-F01O
 with sigma of 0.005
 P1-C8AB \\sim P1-C8AA
 with sigma of 0.02
3. Rigid bond restraints
 P1, C7AA, C8AA
 with sigma for 1-2 distances of 0.005 and sigma for 1-3 distances of 0.005
 F0AB, C4A
 with sigma for 1-2 distances of 0.005 and sigma for 1-3 distances of 2
 C6, C29
 with sigma for 1-2 distances of 0.002 and sigma for 1-3 distances of 0.002
 C9AA, C18
 with sigma for 1-2 distances of 0.002 and sigma for 1-3 distances of 0.002
 F1, F1A, F3, C02J
 with sigma for 1-2 distances of 0.002 and sigma for 1-3 distances of 0.002
 F02H, F4, C02K
 with sigma for 1-2 distances of 0.002 and sigma for 1-3 distances of 0.002
 F1AA, F01M, F01O, F01P, F01Q, C02G
 with sigma for 1-2 distances of 0.002 and sigma for 1-3 distances of 0.002
 F0, F02{, F015, C02Q
 with sigma for 1-2 distances of 0.002 and sigma for 1-3 distances of 0.002
 F011, C02O
 with sigma for 1-2 distances of 0.002 and sigma for 1-3 distances of 0.002
 C02O, C023
 with sigma for 1-2 distances of 0.002 and sigma for 1-3 distances of 0.002
 P005, C22
 with sigma for 1-2 distances of 0.002 and sigma for 1-3 distances of 0.002
4. Uiso/Uaniso restraints and constraints
C0AA \\sim C8BA: within 2A with sigma of 0.002 and sigma for terminal atoms of
0.002
C1AA \\sim C5BA: within 2A with sigma of 0.001 and sigma for terminal atoms of
0.001
C7AA \\sim C8AA \\sim C8AB: within 2A with sigma of 0.003 and sigma for
terminal atoms of 0.003
C1AA \\sim C2AA: within 2A with sigma of 0.04 and sigma for terminal atoms of
0.08
C2BA \\sim C3BA: within 2A with sigma of 0.04 and sigma for terminal atoms of
0.08
C2 \\sim C11: within 2A with sigma of 0.04 and sigma for terminal atoms of 0.08
P005 \\sim C0BA \\sim C49: within 2A with sigma of 0.04 and sigma for terminal
atoms of 0.08
P2 \\sim C4AA \\sim C8BA: within 2A with sigma of 0.04 and sigma for terminal
atoms of 0.08
C3 \\sim C15: within 2A with sigma of 0.005 and sigma for terminal atoms of 0.01
C0BA \\sim C49: within 2A with sigma of 0.005 and sigma for terminal atoms of
0.01
Uanis(F7A) \\sim Ueq, Uanis(F7) \\sim Ueq, Uanis(F02Z) \\sim Ueq, Uanis(F02{)
\\sim Ueq, Uanis(F015) \\sim Ueq, Uanis(F0) \\sim Ueq: with sigma of 0.005 and
sigma for terminal atoms of 0.01
Uanis(F025) \\sim Ueq, Uanis(F02U) \\sim Ueq, Uanis(F02I) \\sim Ueq,
Uanis(F02H) \\sim Ueq, Uanis(F4) \\sim Ueq, Uanis(F02V) \\sim Ueq: with sigma
of 0.005 and sigma for terminal atoms of 0.01
Uanis(F3A) \\sim Ueq, Uanis(F2) \\sim Ueq, Uanis(F2A) \\sim Ueq, Uanis(F1)
\\sim Ueq, Uanis(F1A) \\sim Ueq, Uanis(F3) \\sim Ueq: with sigma of 0.005 and
sigma for terminal atoms of 0.01
Uanis(F01O) \\sim Ueq, Uanis(F01M) \\sim Ueq, Uanis(F1AA) \\sim Ueq,
Uanis(F01P) \\sim Ueq, Uanis(F01Q) \\sim Ueq, Uanis(F01N) \\sim Ueq: with sigma
of 0.005 and sigma for terminal atoms of 0.01
Uanis(F02{) = Uanis(F7)
Uanis(F0AB) = Uanis(F0AA)
Uanis(C4) = Uanis(C4A) = Uanis(C5AA) = Uanis(C5AB)
Uanis(C7BA) = Uanis(C7BB) = Uanis(C1) = Uanis(C1A)
Uanis(C5) = Uanis(C5A) = Uanis(C6AA) = Uanis(C6AB)
Uanis(C49) = Uanis(C3)
Uanis(C15) = Uanis(C0BA)
Uanis(C18) = Uanis(C2)
Uanis(C6BA) = Uanis(C1AA)
5. Same fragment restrains
{P2, P002, C37, C19} sigma for 1-2: 0.02, 1-3: 0.02
as
{P0, P003, C32, C43}
{F0AB, C7BB, C4A, C1A, C5AB, C6AB, C5A} sigma for 1-2: 0.02, 1-3: 0.02
{F0AA, C5, C4, C6AA, C5AA, C1, C7BA} sigma for 1-2: 0.02, 1-3: 0.02
as
{F007, C01F, C01I, C02A, C02C, C010, C021}
6. Others
 Sof(F0)=Sof(F02{)=Sof(F7A)=1-FVAR(1)
 Sof(F02Z)=Sof(F7)=Sof(F015)=FVAR(1)
 Sof(F02I)=Sof(F02V)=Sof(F4)=1-FVAR(2)
 Sof(F02H)=Sof(F02U)=Sof(F025)=FVAR(2)
 Sof(F0AB)=Sof(C7BB)=Sof(H7BB)=Sof(C4A)=Sof(C1A)=Sof(H1AD)=Sof(C5AB)=Sof(H5AB)=
 Sof(C6AB)=Sof(H6AB)=Sof(C5A)=Sof(H5A)=1-FVAR(3)
 Sof(F0AA)=Sof(C5)=Sof(H5)=Sof(C4)=Sof(C6AA)=Sof(H6AA)=Sof(C5AA)=Sof(H5AA)=
 Sof(C1)=Sof(H1A)=Sof(C7BA)=Sof(H7BA)=FVAR(3)
 Sof(F1A)=Sof(F2A)=Sof(F3A)=1-FVAR(4)
 Sof(F1)=Sof(F2)=Sof(F3)=FVAR(4)
 Sof(F1AA)=Sof(F01O)=Sof(F01Q)=1-FVAR(5)
 Sof(F01M)=Sof(F01N)=Sof(F01P)=FVAR(5)
 Fixed Sof: P0(0.44805) P003(0.44805) C32(0.44805) H32A(0.44805) H32B(0.44805)
 C43(0.44805) H43A(0.44805) H43B(0.44805) P1(0.55195) P2(0.44805) P002(0.44805)
 C37(0.44805) H37A(0.44805) H37B(0.44805) C19(0.44805) H19A(0.44805)
 H19B(0.44805) P3(0.55195) P004(0.55195) P005(0.55195) C0AA(0.55195)
 H0AA(0.55195) H0AB(0.55195) H0AC(0.55195) C0BA(0.55195) H0BA(0.55195)
 H0BB(0.55195) C1AA(0.44805) H1AA(0.44805) H1AB(0.44805) H1AC(0.44805)
 C1BA(0.55195) H1BA(0.55195) H1BB(0.55195) C2(0.44805) H2A(0.44805)
 H2B(0.44805) H2C(0.44805) C2AA(0.44805) H2AA(0.44805) H2AB(0.44805)
 C2BA(0.44805) H2BA(0.44805) H2BB(0.44805) C3(0.44805) H3A(0.44805)
 H3B(0.44805) H3C(0.44805) C3AA(0.44805) H3AA(0.44805) H3AB(0.44805)
 C3BA(0.44805) H3BA(0.44805) H3BB(0.44805) H3BC(0.44805) C4AA(0.44805)
 H4AA(0.44805) H4AB(0.44805) C4BA(0.55195) H4BA(0.55195) H4BB(0.55195)
 H4BC(0.55195) C5BA(0.55195) H5BA(0.55195) H5BB(0.55195) C6(0.55195)
 H6A(0.55195) H6B(0.55195) H6C(0.55195) C6BA(0.55195) H6BA(0.55195)
 H6BB(0.55195) H6BC(0.55195) C7AA(0.55195) H7AC(0.35971) H7AD(0.35971)
 H7AA(0.19224) H7AB(0.19224) C8AA(0.35971) H8AA(0.35971) H8AB(0.35971)
 H8AC(0.35971) C8AB(0.19224) H8AD(0.19224) H8AE(0.19224) H8AF(0.19224)
 C8BA(0.44805) H8BA(0.44805) H8BB(0.44805) H8BC(0.44805) C9(0.55195)
 H9A(0.55195) H9B(0.55195) H9C(0.55195) C9AA(0.55195) H9AA(0.55195)
 H9AB(0.55195) C11(0.44805) H11A(0.44805) H11B(0.44805) C12(0.55195)
 H12A(0.55195) H12B(0.55195) C13(0.55195) H13A(0.55195) H13B(0.55195)
 C14(0.55195) H14A(0.55195) H14B(0.55195) C15(0.44805) H15A(0.44805)
 H15B(0.44805) C16(0.44805) H16A(0.44805) H16B(0.44805) H16C(0.44805)
 C18(0.55195) H18A(0.55195) H18B(0.55195) H18C(0.55195) C22(0.55195)
 H22A(0.55195) H22B(0.55195) C25(0.44805) H25A(0.44805) H25B(0.44805)
 C28(0.44805) H28A(0.44805) H28B(0.44805) H28C(0.44805) C29(0.55195)
 H29A(0.55195) H29B(0.55195) C30(0.55195) H30A(0.55195) H30B(0.55195)
 C31(0.55195) H31A(0.55195) H31B(0.55195) C35(0.44805) H35A(0.44805)
 H35B(0.44805) H35C(0.44805) C40(0.44805) H40A(0.44805) H40B(0.44805)
 C49(0.55195) H49A(0.55195) H49B(0.55195) H49C(0.55195)
7.a Secondary CH2 refined with riding coordinates:
 C32(H32A,H32B), C43(H43A,H43B), C37(H37A,H37B), C19(H19A,H19B), C0BA(H0BA,
 H0BB), C1BA(H1BA,H1BB), C2AA(H2AA,H2AB), C2BA(H2BA,H2BB), C3AA(H3AA,H3AB),
 C4AA(H4AA,H4AB), C5BA(H5BA,H5BB), C7AA(H7AC,H7AD), C7AA(H7AA,H7AB), C9AA(H9AA,
 H9AB), C11(H11A,H11B), C12(H12A,H12B), C13(H13A,H13B), C14(H14A,H14B),
 C15(H15A,H15B), C22(H22A,H22B), C25(H25A,H25B), C29(H29A,H29B), C30(H30A,H30B),
  C31(H31A,H31B), C40(H40A,H40B)
7.b Aromatic/amide H refined with riding coordinates:
 C00X(H00X), C01A(H01A), C01C(H01C), C01D(H01D), C01J(H01J), C01L(H01L),
 C02B(H02B), C013(H013), C016(H016), C018(H018), C020(H020), C022(H022), C5(H5),
  C6AA(H6AA), C5AA(H5AA), C1(H1A), C7BA(H7BA), C7BB(H7BB), C1A(H1AD),
 C5AB(H5AB), C6AB(H6AB), C5A(H5A)
7.c Idealised Me refined as rotating group:
 C0AA(H0AA,H0AB,H0AC), C1AA(H1AA,H1AB,H1AC), C2(H2A,H2B,H2C), C3(H3A,H3B,H3C),
 C3BA(H3BA,H3BB,H3BC), C4BA(H4BA,H4BB,H4BC), C6(H6A,H6B,H6C), C6BA(H6BA,H6BB,
 H6BC), C8AA(H8AA,H8AB,H8AC), C8AB(H8AD,H8AE,H8AF), C8BA(H8BA,H8BB,H8BC),
 C9(H9A,H9B,H9C), C16(H16A,H16B,H16C), C18(H18A,H18B,H18C), C28(H28A,H28B,H28C),
  C35(H35A,H35B,H35C), C49(H49A,H49B,H49C)
;
_olex2_submission_special_instructions 'No special instructions were received'
_oxdiff_exptl_absorpt_empirical_details
;
Empirical correction (ABSPACK) includes:
- Absorption correction using spherical harmonics
- Frame scaling
- Detector area scaling
- B-factor correction
;
_oxdiff_exptl_absorpt_empirical_full_max 1.390
_oxdiff_exptl_absorpt_empirical_full_min 0.714

loop_
_space_group_symop_operation_xyz
'x, y, z'
'-x, -y, z+1/2'
'x+1/2, -y+1/2, z'
'-x+1/2, y+1/2, z+1/2'

loop_
_atom_site_label
_atom_site_type_symbol
_atom_site_fract_x
_atom_site_fract_y
_atom_site_fract_z
_atom_site_U_iso_or_equiv
_atom_site_adp_type
_atom_site_occupancy
_atom_site_site_symmetry_order
_atom_site_calc_flag
_atom_site_refinement_flags_posn
_atom_site_refinement_flags_adp
_atom_site_refinement_flags_occupancy
_atom_site_disorder_assembly
_atom_site_disorder_group
Fe01 Fe 0.72307(5) 0.96871(8) 0.63673(7) 0.0390(3) Uani 1 1 d . . . . .
P0 P 0.69487(18) 1.0874(3) 0.57287(17) 0.0222(7) Uani 0.448 1 d D . P A 1
P003 P 0.8076(3) 0.9896(7) 0.5864(2) 0.0208(13) Uani 0.448 1 d D . P A 1
C32 C 0.8045(5) 1.1111(11) 0.5502(6) 0.027(3) Uani 0.448 1 d D . P A 1
H32A H 0.8101 1.1761 0.5712 0.032 Uiso 0.448 1 calc R . P A 1
H32B H 0.8335 1.1100 0.5248 0.032 Uiso 0.448 1 calc R . P A 1
C43 C 0.7485(5) 1.1146(13) 0.5267(6) 0.031(3) Uani 0.448 1 d D . P A 1
H43A H 0.7464 1.0593 0.5003 0.037 Uiso 0.448 1 calc R . P A 1
H43B H 0.7424 1.1874 0.5119 0.037 Uiso 0.448 1 calc R . P A 1
P1 P 0.7988(4) 0.9921(7) 0.6016(3) 0.0408(18) Uani 0.552 1 d D U P A 2
P2 P 0.6494(4) 0.9765(7) 0.6753(3) 0.0353(18) Uani 0.448 1 d D U P A 1
P002 P 0.7578(6) 1.0767(16) 0.6983(7) 0.056(5) Uani 0.448 1 d D . P A 1
C37 C 0.7037(8) 1.1245(18) 0.7341(8) 0.059(6) Uani 0.448 1 d D . P A 1
H37A H 0.7059 1.0903 0.7670 0.070 Uiso 0.448 1 calc R . P A 1
H37B H 0.7078 1.2043 0.7385 0.070 Uiso 0.448 1 calc R . P A 1
C19 C 0.6490(7) 1.1019(16) 0.7130(7) 0.048(5) Uani 0.448 1 d D . P A 1
H19A H 0.6374 1.1645 0.6925 0.057 Uiso 0.448 1 calc R . P A 1
H19B H 0.6219 1.0937 0.7399 0.057 Uiso 0.448 1 calc R . P A 1
P3 P 0.7621(4) 1.0861(9) 0.6929(4) 0.0241(17) Uani 0.552 1 d . . P A 2
P004 P 0.6402(3) 0.9512(6) 0.6870(2) 0.0306(13) Uani 0.552 1 d . . P A 2
P005 P 0.67112(18) 1.0764(3) 0.59411(16) 0.0324(7) Uani 0.552 1 d . U P A 2
F00A F 0.6029(2) 0.3494(4) 0.6985(3) 0.0641(17) Uani 1 1 d . . . . .
F00B F 0.8455(2) 0.6279(7) 0.6125(3) 0.075(2) Uani 1 1 d . . . . .
F00C F 0.8670(3) 0.6268(6) 0.7823(3) 0.076(2) Uani 1 1 d . . . . .
F00E F 0.5202(3) 0.5751(6) 0.5813(3) 0.076(2) Uani 1 1 d . . . . .
F00I F 0.7564(3) 0.6338(7) 0.7937(2) 0.079(2) Uani 1 1 d . . . . .
F00M F 0.8322(3) 0.4284(7) 0.4442(3) 0.095(3) Uani 1 1 d . . . . .
F00N F 0.7857(3) 0.4237(5) 0.6092(3) 0.082(2) Uani 1 1 d . . . . .
F00O F 0.6159(3) 0.6671(7) 0.5631(3) 0.087(3) Uani 1 1 d . . . . .
F00Q F 0.8365(4) 0.3348(7) 0.5324(4) 0.111(3) Uani 1 1 d . . . . .
F00R F 0.9102(3) 0.6261(7) 0.6907(3) 0.090(2) Uani 1 1 d . . . . .
F00Z F 0.7142(4) 0.6982(7) 0.5051(2) 0.094(3) Uani 1 1 d . . . . .
F006 F 0.6907(2) 0.6405(5) 0.7165(2) 0.0599(15) Uani 1 1 d . . . . .
F007 F 0.5106(2) 0.4197(4) 0.65204(19) 0.0467(12) Uani 1 1 d D . . . .
C01F C 0.6061(3) 0.4291(5) 0.6650(3) 0.0376(18) Uani 1 1 d D . . . .
C01I C 0.5596(3) 0.4641(5) 0.6415(3) 0.0352(16) Uani 1 1 d D . . . .
C02A C 0.6152(4) 0.5913(7) 0.5978(3) 0.048(2) Uani 1 1 d D . . . .
C02C C 0.6627(3) 0.5631(6) 0.6220(3) 0.0332(15) Uani 1 1 d D . . . .
C010 C 0.6563(3) 0.4766(6) 0.6541(3) 0.0380(17) Uani 1 1 d D . . . .
C021 C 0.5646(4) 0.5429(8) 0.6067(3) 0.052(2) Uani 1 1 d D . . . .
F009 F 0.7001(2) 0.4364(4) 0.6790(3) 0.0575(15) Uani 1 1 d . . . . .
F011 F 0.7654(5) 0.6041(9) 0.4305(3) 0.118(3) Uani 1 1 d . U . . .
N00L N 0.7200(2) 0.8357(5) 0.6223(2) 0.0274(12) Uani 1 1 d . . . . .
N1 N 0.7087(2) 0.7494(5) 0.5999(2) 0.0281(11) Uani 1 1 d . . . . .
C0AA C 0.5424(7) 0.824(2) 0.6915(7) 0.075(5) Uani 0.552 1 d D U P A 2
H0AA H 0.5180 0.8751 0.6746 0.112 Uiso 0.552 1 calc GR . P A 2
H0AB H 0.5441 0.8420 0.7264 0.112 Uiso 0.552 1 calc GR . P A 2
H0AC H 0.5280 0.7493 0.6877 0.112 Uiso 0.552 1 calc GR . P A 2
C0BA C 0.6495(19) 1.032(6) 0.530(2) 0.052(4) Uani 0.552 1 d . U P A 2
H0BA H 0.6181 1.0787 0.5195 0.062 Uiso 0.552 1 calc R . P A 2
H0BB H 0.6804 1.0489 0.5070 0.062 Uiso 0.552 1 calc R . P A 2
C1AA C 0.7951(12) 0.904(3) 0.7489(17) 0.054(3) Uani 0.448 1 d . U P A 1
H1AA H 0.7990 0.8543 0.7209 0.081 Uiso 0.448 1 calc GR . P A 1
H1AB H 0.7567 0.9046 0.7598 0.081 Uiso 0.448 1 calc GR . P A 1
H1AC H 0.8187 0.8789 0.7758 0.081 Uiso 0.448 1 calc GR . P A 1
C1BA C 0.7263(6) 1.2040(10) 0.7187(5) 0.033(3) Uani 0.552 1 d . . P A 2
H1BA H 0.7141 1.2504 0.6910 0.039 Uiso 0.552 1 calc R . P A 2
H1BB H 0.6927 1.1768 0.7352 0.039 Uiso 0.552 1 calc R . P A 2
C01Q C 0.7632(3) 0.6290(5) 0.6599(3) 0.0343(16) Uani 1 1 d . . . . .
C01R C 0.7452(4) 0.6330(7) 0.7078(3) 0.0410(18) Uani 1 1 d . . . . .
C01U C 0.7503(3) 0.5696(6) 0.5626(3) 0.0350(16) Uani 1 1 d . . . . .
C01W C 0.7775(4) 0.6312(7) 0.7492(4) 0.049(2) Uani 1 1 d . . . . .
C2 C 0.654(4) 1.304(7) 0.549(3) 0.036(6) Uani 0.448 1 d . U P A 1
H2A H 0.6247 1.2719 0.5281 0.054 Uiso 0.448 1 calc GR . P A 1
H2B H 0.6864 1.3176 0.5284 0.054 Uiso 0.448 1 calc GR . P A 1
H2C H 0.6406 1.3723 0.5628 0.054 Uiso 0.448 1 calc GR . P A 1
C2AA C 0.8139(10) 1.0304(16) 0.7321(7) 0.047(5) Uani 0.448 1 d . U P A 1
H2AA H 0.8476 1.0288 0.7118 0.057 Uiso 0.448 1 calc R . P A 1
H2AB H 0.8204 1.0772 0.7611 0.057 Uiso 0.448 1 calc R . P A 1
C2BA C 0.7931(7) 1.2221(14) 0.6744(8) 0.041(4) Uani 0.448 1 d . U P A 1
H2BA H 0.8283 1.2056 0.6578 0.049 Uiso 0.448 1 calc R . P A 1
H2BB H 0.7683 1.2566 0.6501 0.049 Uiso 0.448 1 calc R . P A 1
C02E C 0.8551(4) 0.6257(8) 0.6965(5) 0.060(3) Uani 1 1 d . . . . .
C02O C 0.7734(6) 0.5637(13) 0.4753(5) 0.079(3) Uani 1 1 d . U . . .
C3 C 0.636(6) 0.929(6) 0.523(4) 0.049(4) Uani 0.448 1 d . U P A 1
H3A H 0.6086 0.9134 0.4979 0.074 Uiso 0.448 1 calc GR . P A 1
H3B H 0.6268 0.8895 0.5533 0.074 Uiso 0.448 1 calc GR . P A 1
H3C H 0.6725 0.9045 0.5115 0.074 Uiso 0.448 1 calc GR . P A 1
C3AA C 0.8774(7) 0.9920(13) 0.6147(6) 0.033(3) Uani 0.448 1 d . . P A 1
H3AA H 0.8975 1.0540 0.5998 0.039 Uiso 0.448 1 calc R . P A 1
H3AB H 0.8724 1.0098 0.6499 0.039 Uiso 0.448 1 calc R . P A 1
C3BA C 0.8042(10) 1.3058(17) 0.7179(11) 0.066(7) Uani 0.448 1 d . U P A 1
H3BA H 0.7712 1.3500 0.7235 0.099 Uiso 0.448 1 calc GR . P A 1
H3BB H 0.8350 1.3536 0.7091 0.099 Uiso 0.448 1 calc GR . P A 1
H3BC H 0.8133 1.2654 0.7478 0.099 Uiso 0.448 1 calc GR . P A 1
C4AA C 0.5828(8) 0.977(3) 0.6500(10) 0.074(8) Uani 0.448 1 d D U P A 1
H4AA H 0.5778 1.0479 0.6331 0.089 Uiso 0.448 1 calc R . P A 1
H4AB H 0.5817 0.9197 0.6245 0.089 Uiso 0.448 1 calc R . P A 1
C4BA C 0.7560(8) 1.2759(13) 0.7543(7) 0.054(4) Uani 0.552 1 d . . P A 2
H4BA H 0.7927 1.2928 0.7415 0.081 Uiso 0.552 1 calc GR . P A 2
H4BB H 0.7595 1.2381 0.7859 0.081 Uiso 0.552 1 calc GR . P A 2
H4BC H 0.7353 1.3437 0.7589 0.081 Uiso 0.552 1 calc GR . P A 2
C5BA C 0.7784(7) 1.0100(15) 0.7572(8) 0.054(3) Uani 0.552 1 d . U P A 2
H5BA H 0.7994 1.0602 0.7787 0.065 Uiso 0.552 1 calc R . P A 2
H5BB H 0.7432 0.9930 0.7739 0.065 Uiso 0.552 1 calc R . P A 2
C6 C 0.8943(7) 0.8888(13) 0.6402(8) 0.047(3) Uani 0.552 1 d . U P A 2
H6A H 0.9188 0.8369 0.6237 0.071 Uiso 0.552 1 calc GR . P A 2
H6B H 0.8908 0.8689 0.6749 0.071 Uiso 0.552 1 calc GR . P A 2
H6C H 0.9096 0.9625 0.6375 0.071 Uiso 0.552 1 calc GR . P A 2
C6BA C 0.8090(9) 0.912(3) 0.7512(14) 0.054(3) Uani 0.552 1 d . . P A 2
H6BA H 0.7845 0.8539 0.7393 0.081 Uiso 0.552 1 calc GR . P A 2
H6BB H 0.8249 0.8901 0.7828 0.081 Uiso 0.552 1 calc GR . P A 2
H6BC H 0.8386 0.9237 0.7274 0.081 Uiso 0.552 1 calc GR . P A 2
C7AA C 0.8039(10) 0.9985(18) 0.5350(8) 0.071(5) Uani 0.552 1 d D U P A 2
H7AC H 0.7729 1.0441 0.5234 0.085 Uiso 0.3597 1 calc R . P A 4
H7AD H 0.8381 1.0389 0.5272 0.085 Uiso 0.3597 1 calc R . P A 4
H7AA H 0.7699 0.9643 0.5221 0.085 Uiso 0.1922 1 calc R . P A 3
H7AB H 0.8018 1.0768 0.5262 0.085 Uiso 0.1922 1 calc R . P A 3
C8AA C 0.8040(16) 0.903(2) 0.5062(12) 0.071(5) Uani 0.3597 1 d D U P A 4
H8AA H 0.8416 0.8743 0.5044 0.106 Uiso 0.3597 1 calc GR . P A 4
H8AB H 0.7910 0.9207 0.4731 0.106 Uiso 0.3597 1 calc GR . P A 4
H8AC H 0.7797 0.8488 0.5211 0.106 Uiso 0.3597 1 calc GR . P A 4
C8AB C 0.847(2) 0.955(6) 0.5075(17) 0.071(5) Uani 0.1922 1 d D U P A 3
H8AD H 0.8358 0.9458 0.4733 0.106 Uiso 0.1922 1 calc GR . P A 3
H8AE H 0.8580 0.8838 0.5210 0.106 Uiso 0.1922 1 calc GR . P A 3
H8AF H 0.8790 1.0045 0.5089 0.106 Uiso 0.1922 1 calc GR . P A 3
H1 H 0.687(7) 0.749(14) 0.568(7) 0.106 Uiso 1 1 d R . . . .
C8BA C 0.5342(9) 0.960(3) 0.6825(9) 0.076(5) Uani 0.448 1 d D U P A 1
H8BA H 0.5004 0.9661 0.6630 0.114 Uiso 0.448 1 calc GR . P A 1
H8BB H 0.5339 1.0164 0.7082 0.114 Uiso 0.448 1 calc GR . P A 1
H8BC H 0.5362 0.8880 0.6976 0.114 Uiso 0.448 1 calc GR . P A 1
C9 C 0.6564(8) 0.8545(15) 0.7813(6) 0.042(3) Uani 0.552 1 d . . P A 2
H9A H 0.6952 0.8423 0.7732 0.063 Uiso 0.552 1 calc GR . P A 2
H9B H 0.6349 0.7902 0.7720 0.063 Uiso 0.552 1 calc GR . P A 2
H9C H 0.6528 0.8669 0.8167 0.063 Uiso 0.552 1 calc GR . P A 2
C9AA C 0.6968(10) 1.2103(14) 0.5786(7) 0.045(4) Uani 0.552 1 d . U P A 2
H9AA H 0.7072 1.2482 0.6093 0.054 Uiso 0.552 1 calc R . P A 2
H9AB H 0.7308 1.2015 0.5589 0.054 Uiso 0.552 1 calc R . P A 2
C11 C 0.6684(11) 1.2239(15) 0.5898(7) 0.038(5) Uani 0.448 1 d . U P A 1
H11A H 0.6351 1.2133 0.6101 0.046 Uiso 0.448 1 calc R . P A 1
H11B H 0.6964 1.2595 0.6108 0.046 Uiso 0.448 1 calc R . P A 1
C12 C 0.5997(5) 0.8301(12) 0.6694(5) 0.037(3) Uani 0.552 1 d D . P A 2
H12A H 0.5963 0.8287 0.6333 0.044 Uiso 0.552 1 calc R . P A 2
H12B H 0.6205 0.7641 0.6793 0.044 Uiso 0.552 1 calc R . P A 2
C13 C 0.5967(7) 1.0713(14) 0.6702(7) 0.050(4) Uani 0.552 1 d . . P A 2
H13A H 0.5578 1.0563 0.6785 0.060 Uiso 0.552 1 calc R . P A 2
H13B H 0.6087 1.1361 0.6890 0.060 Uiso 0.552 1 calc R . P A 2
C14 C 0.6350(7) 0.9551(14) 0.7533(6) 0.040(3) Uani 0.552 1 d . . P A 2
H14A H 0.6555 1.0199 0.7650 0.048 Uiso 0.552 1 calc R . P A 2
H14B H 0.5959 0.9659 0.7620 0.048 Uiso 0.552 1 calc R . P A 2
C15 C 0.638(2) 1.041(8) 0.533(3) 0.052(4) Uani 0.448 1 d . U P A 1
H15A H 0.6025 1.0629 0.5479 0.062 Uiso 0.448 1 calc R . P A 1
H15B H 0.6406 1.0804 0.5009 0.062 Uiso 0.448 1 calc R . P A 1
C16 C 0.9078(8) 0.9125(19) 0.6127(9) 0.047(5) Uani 0.448 1 d . . P A 1
H16A H 0.9296 0.9155 0.5825 0.070 Uiso 0.448 1 calc GR . P A 1
H16B H 0.8857 0.8456 0.6129 0.070 Uiso 0.448 1 calc GR . P A 1
H16C H 0.9326 0.9126 0.6411 0.070 Uiso 0.448 1 calc GR . P A 1
C18 C 0.656(3) 1.284(5) 0.550(3) 0.036(6) Uani 0.552 1 d . U P A 2
H18A H 0.6419 1.2445 0.5212 0.054 Uiso 0.552 1 calc GR . P A 2
H18B H 0.6754 1.3501 0.5384 0.054 Uiso 0.552 1 calc GR . P A 2
H18C H 0.6255 1.3055 0.5711 0.054 Uiso 0.552 1 calc GR . P A 2
C019 C 0.8208(4) 0.6280(7) 0.6572(4) 0.047(2) Uani 1 1 d . . . . .
C22 C 0.6018(8) 1.0924(17) 0.6182(8) 0.064(5) Uani 0.552 1 d . U P A 2
H22A H 0.5893 1.1679 0.6116 0.076 Uiso 0.552 1 calc R . P A 2
H22B H 0.5770 1.0423 0.6003 0.076 Uiso 0.552 1 calc R . P A 2
C023 C 0.8055(4) 0.4728(11) 0.4810(5) 0.073(3) Uani 1 1 d . U . . .
C024 C 0.8343(4) 0.6272(8) 0.7428(4) 0.054(2) Uani 1 1 d . . . . .
C25 C 0.8144(6) 0.8822(13) 0.5400(7) 0.033(3) Uani 0.448 1 d . . P A 1
H25A H 0.8218 0.8128 0.5574 0.040 Uiso 0.448 1 calc R . P A 1
H25B H 0.7783 0.8743 0.5235 0.040 Uiso 0.448 1 calc R . P A 1
C026 C 0.7804(4) 0.4739(7) 0.5659(4) 0.054(3) Uani 1 1 d . . . . .
C28 C 0.8571(8) 0.8950(14) 0.5012(6) 0.038(4) Uani 0.448 1 d . . P A 1
H28A H 0.8592 0.8279 0.4818 0.056 Uiso 0.448 1 calc GR . P A 1
H28B H 0.8928 0.9093 0.5166 0.056 Uiso 0.448 1 calc GR . P A 1
H28C H 0.8472 0.9562 0.4798 0.056 Uiso 0.448 1 calc GR . P A 1
C028 C 0.8081(4) 0.4271(9) 0.5263(5) 0.065(3) Uani 1 1 d . . . . .
C029 C 0.7461(5) 0.6092(9) 0.5157(4) 0.063(3) Uani 1 1 d . . . . .
C29 C 0.8465(6) 0.8862(14) 0.6197(8) 0.053(4) Uani 0.552 1 d . U P A 2
H29A H 0.8245 0.8382 0.6414 0.064 Uiso 0.552 1 calc R . P A 2
H29B H 0.8525 0.8437 0.5893 0.064 Uiso 0.552 1 calc R . P A 2
C30 C 0.8274(7) 1.1219(13) 0.6769(8) 0.057(5) Uani 0.552 1 d . . P A 2
H30A H 0.8363 1.1955 0.6896 0.068 Uiso 0.552 1 calc R . P A 2
H30B H 0.8542 1.0692 0.6905 0.068 Uiso 0.552 1 calc R . P A 2
C31 C 0.8294(6) 1.1213(13) 0.6215(9) 0.060(5) Uani 0.552 1 d . . P A 2
H31A H 0.8679 1.1268 0.6100 0.072 Uiso 0.552 1 calc R . P A 2
H31B H 0.8083 1.1837 0.6081 0.072 Uiso 0.552 1 calc R . P A 2
C35 C 0.6298(16) 0.887(3) 0.7696(12) 0.079(9) Uani 0.448 1 d . . P A 1
H35A H 0.5908 0.9061 0.7666 0.118 Uiso 0.448 1 calc GR . P A 1
H35B H 0.6499 0.9466 0.7851 0.118 Uiso 0.448 1 calc GR . P A 1
H35C H 0.6333 0.8206 0.7896 0.118 Uiso 0.448 1 calc GR . P A 1
C40 C 0.6528(9) 0.8661(19) 0.7203(8) 0.053(5) Uani 0.448 1 d . . P A 1
H40A H 0.6335 0.8020 0.7064 0.063 Uiso 0.448 1 calc R . P A 1
H40B H 0.6919 0.8455 0.7244 0.063 Uiso 0.448 1 calc R . P A 1
C49 C 0.633(5) 0.912(5) 0.521(3) 0.049(4) Uani 0.552 1 d . U P A 2
H49A H 0.6056 0.9077 0.4950 0.074 Uiso 0.552 1 calc GR . P A 2
H49B H 0.6170 0.8828 0.5518 0.074 Uiso 0.552 1 calc GR . P A 2
H49C H 0.6655 0.8694 0.5125 0.074 Uiso 0.552 1 calc GR . P A 2
B02V B 0.7228(3) 0.6269(6) 0.6124(3) 0.0300(16) Uani 1 1 d . . . . .
F0 F 0.5023(13) 1.350(2) 0.2286(8) 0.134(10) Uani 0.305(15) 1 d D U P B 2
F00D F 0.4455(3) 1.2220(5) 0.6020(2) 0.079(2) Uani 1 1 d . . . . .
F00F F 0.4409(3) 1.3183(5) 0.5383(3) 0.078(2) Uani 1 1 d . . . . .
F00G F 0.3718(3) 0.7469(7) 0.3922(3) 0.087(3) Uani 1 1 d . . . . .
F00J F 0.3638(3) 0.6965(6) 0.3170(3) 0.086(2) Uani 1 1 d . . . . .
F00K F 0.4808(4) 0.8277(5) 0.5850(2) 0.095(3) Uani 1 1 d . . . . .
F00P F 0.4989(4) 0.7619(5) 0.5157(3) 0.088(3) Uani 1 1 d . . . . .
F00S F 0.4167(4) 0.8032(7) 0.5337(4) 0.100(3) Uani 1 1 d . . . . .
F00T F 0.7250(4) 1.3249(6) 0.3707(3) 0.099(3) Uani 1 1 d . . . . .
F00U F 0.6637(4) 1.3763(6) 0.4247(5) 0.127(4) Uani 1 1 d . . . . .
F1 F 0.5717(5) 0.8977(7) 0.2241(4) 0.099(5) Uani 0.718(17) 1 d D U P C 1
F1A F 0.5940(5) 0.8354(19) 0.2550(9) 0.084(8) Uani 0.282(17) 1 d D U P C 2
F1AA F 0.3273(9) 1.384(2) 0.3459(7) 0.084(7) Uani 0.249(15) 1 d D U P D 2
F01G F 0.7333(3) 1.2933(9) 0.4445(4) 0.117(4) Uani 1 1 d . . . . .
F01M F 0.3442(4) 1.4632(7) 0.3695(4) 0.088(4) Uani 0.751(15) 1 d D U P D 1
F01N F 0.3598(5) 1.3689(10) 0.4322(3) 0.109(5) Uani 0.751(15) 1 d D U P D 1
F01O F 0.3684(13) 1.4630(14) 0.4034(11) 0.110(9) Uani 0.249(15) 1 d D U P D 2
F01P F 0.3194(3) 1.2986(8) 0.3724(4) 0.088(3) Uani 0.751(15) 1 d D U P D 1
F01Q F 0.3309(10) 1.311(2) 0.4157(9) 0.092(8) Uani 0.249(15) 1 d D U P D 2
F01Y F 0.5196(3) 1.2836(9) 0.5691(4) 0.121(4) Uani 1 1 d . . . . .
F2 F 0.5115(5) 0.7787(10) 0.2074(4) 0.100(5) Uani 0.718(17) 1 d D U P C 1
F2A F 0.5335(11) 0.8873(17) 0.2051(7) 0.099(10) Uani 0.282(17) 1 d D U P C 2
F02H F 0.6808(4) 0.8101(7) 0.3997(5) 0.082(4) Uani 0.620(16) 1 d D U P E 1
F02I F 0.7024(8) 0.8359(13) 0.4303(5) 0.089(7) Uani 0.380(16) 1 d D U P E 2
F02U F 0.7466(4) 0.9062(8) 0.4250(4) 0.073(4) Uani 0.620(16) 1 d D U P E 1
F02V F 0.7588(4) 0.9048(13) 0.3805(7) 0.078(6) Uani 0.380(16) 1 d D U P E 2
F02Z F 0.5496(7) 1.4838(11) 0.2846(6) 0.150(7) Uani 0.695(15) 1 d D U P B 1
F02{ F 0.5724(5) 1.403(2) 0.2645(12) 0.131(5) Uani 0.305(15) 1 d D U P B 2
F3 F 0.5744(5) 0.7427(10) 0.2577(5) 0.113(5) Uani 0.718(17) 1 d D U P C 1
F3A F 0.5381(9) 0.7220(10) 0.2255(8) 0.065(7) Uani 0.282(17) 1 d D U P C 2
F4 F 0.6842(6) 0.8395(13) 0.3554(6) 0.085(6) Uani 0.380(16) 1 d D U P E 2
F7 F 0.4882(6) 1.4461(14) 0.2348(5) 0.131(5) Uani 0.695(15) 1 d D U P B 1
F7A F 0.5035(9) 1.5025(11) 0.2611(8) 0.065(6) Uani 0.305(15) 1 d D U P B 2
F008 F 0.3294(2) 0.8473(5) 0.3407(2) 0.0571(14) Uani 1 1 d . . . . .
F015 F 0.5550(3) 1.3433(8) 0.2437(4) 0.071(3) Uani 0.695(15) 1 d D U P B 1
F025 F 0.7321(5) 0.8944(9) 0.3495(3) 0.081(4) Uani 0.620(16) 1 d D U P E 1
C00V C 0.4926(3) 0.9813(6) 0.3549(3) 0.0299(14) Uani 1 1 d . . . . .
C00W C 0.4767(3) 0.9473(6) 0.5178(3) 0.0358(16) Uani 1 1 d . . . . .
C00X C 0.4430(3) 0.9253(6) 0.3625(3) 0.0334(15) Uani 1 1 d . . . . .
H00X H 0.4198 0.9479 0.3886 0.040 Uiso 1 1 calc R . . . .
C00Y C 0.5811(3) 1.0883(6) 0.3921(2) 0.0274(13) Uani 1 1 d . . . . .
C01A C 0.5116(4) 1.2491(8) 0.3274(3) 0.0457(19) Uani 1 1 d . . . . .
H01A H 0.5451 1.2223 0.3140 0.055 Uiso 1 1 calc R . . . .
C01C C 0.4893(3) 1.1525(6) 0.4793(3) 0.0320(15) Uani 1 1 d . . . . .
H01C H 0.4939 1.2242 0.4667 0.038 Uiso 1 1 calc R . . . .
C01D C 0.4692(3) 1.0360(7) 0.5483(3) 0.0379(17) Uani 1 1 d . . . . .
H01D H 0.4594 1.0266 0.5818 0.046 Uiso 1 1 calc R . . . .
C01E C 0.4958(3) 1.0634(6) 0.4473(3) 0.0272(13) Uani 1 1 d . . . . .
C01H C 0.4266(3) 0.8387(7) 0.3336(3) 0.0400(18) Uani 1 1 d . . . . .
C01J C 0.6087(3) 1.1874(6) 0.3990(3) 0.0325(15) Uani 1 1 d . . . . .
H01J H 0.5882 1.2532 0.4009 0.039 Uiso 1 1 calc R . . . .
C01K C 0.4684(4) 0.8350(8) 0.5380(3) 0.052(2) Uani 1 1 d . . . . .
C01L C 0.6974(3) 1.1000(7) 0.4000(3) 0.0389(17) Uani 1 1 d . . . . .
H01L H 0.7363 1.1046 0.4023 0.047 Uiso 1 1 calc R . . . .
C01O C 0.6654(3) 1.1910(7) 0.4030(3) 0.0393(17) Uani 1 1 d . . . . .
C01T C 0.4718(4) 1.2396(8) 0.5605(3) 0.053(2) Uani 1 1 d . . . . .
C01V C 0.4879(4) 1.3411(9) 0.3076(4) 0.054(2) Uani 1 1 d . . . . .
C01X C 0.3732(4) 0.7830(8) 0.3453(3) 0.053(2) Uani 1 1 d . . . . .
C01Z C 0.5062(4) 0.8605(7) 0.2845(3) 0.047(2) Uani 1 1 d . . . . .
C02B C 0.4398(4) 1.3840(8) 0.3252(4) 0.058(2) Uani 1 1 d . . . . .
H02B H 0.4249 1.4495 0.3122 0.069 Uiso 1 1 calc R . . . .
C02D C 0.6943(4) 1.3004(10) 0.4075(5) 0.067(3) Uani 1 1 d . . . . .
C02G C 0.3601(4) 1.3661(6) 0.3837(3) 0.069(2) Uani 1 1 d D U . . .
C02J C 0.5407(4) 0.8220(6) 0.2438(3) 0.063(2) Uani 1 1 d D U . . .
C02K C 0.7057(3) 0.9025(7) 0.3916(2) 0.059(2) Uani 1 1 d D U . . .
C02L C 0.4138(3) 1.3288(7) 0.3625(3) 0.0453(19) Uani 1 1 d . . . . .
C02Q C 0.5188(5) 1.4012(8) 0.2688(4) 0.090(3) Uani 1 1 d D U . . .
C012 C 0.6715(3) 1.0009(7) 0.3936(3) 0.0379(16) Uani 1 1 d . . . . .
C013 C 0.4896(3) 0.9612(6) 0.4685(3) 0.0314(14) Uani 1 1 d . . . . .
H013 H 0.4944 0.8983 0.4486 0.038 Uiso 1 1 calc R . . . .
C014 C 0.4872(3) 1.1943(6) 0.3667(3) 0.0303(14) Uani 1 1 d . . . . .
C016 C 0.4365(3) 1.2349(6) 0.3828(3) 0.0345(15) Uani 1 1 d . . . . .
H016 H 0.4172 1.1977 0.4080 0.041 Uiso 1 1 calc R . . . .
C017 C 0.4765(3) 1.1397(7) 0.5285(3) 0.0365(16) Uani 1 1 d . . . . .
C018 C 0.6144(3) 0.9960(6) 0.3909(3) 0.0326(14) Uani 1 1 d . . . . .
H018 H 0.5973 0.9265 0.3882 0.039 Uiso 1 1 calc R . . . .
C020 C 0.5227(3) 0.9458(6) 0.3140(3) 0.0353(16) Uani 1 1 d . . . . .
H020 H 0.5560 0.9823 0.3063 0.042 Uiso 1 1 calc R . . . .
C022 C 0.4576(4) 0.8040(7) 0.2946(3) 0.0452(19) Uani 1 1 d . . . . .
H022 H 0.4465 0.7436 0.2752 0.054 Uiso 1 1 calc R . . . .
B02S B 0.5139(3) 1.0808(6) 0.3900(3) 0.0276(15) Uani 1 1 d . . . . .
F0AA F 0.5719(10) 0.4370(17) 0.4944(7) 0.135(7) Uani 0.515(11) 1 d D . P F 1
C5 C 0.5021(8) 0.5169(18) 0.4540(10) 0.070(4) Uani 0.515(11) 1 d D . P F 1
H5 H 0.4768 0.4716 0.4711 0.083 Uiso 0.515(11) 1 calc R . P F 1
C4 C 0.5576(9) 0.513(2) 0.4630(11) 0.082(5) Uani 0.515(11) 1 d D . P F 1
C6AA C 0.5753(9) 0.6506(18) 0.4039(10) 0.070(4) Uani 0.515(11) 1 d D . P F 1
H6AA H 0.6008 0.6933 0.3857 0.083 Uiso 0.515(11) 1 calc R . P F 1
C5AA C 0.5197(9) 0.660(2) 0.3956(10) 0.082(5) Uani 0.515(11) 1 d D . P F 1
H5AA H 0.5058 0.7142 0.3740 0.098 Uiso 0.515(11) 1 calc R . P F 1
C1 C 0.4847(9) 0.590(2) 0.4189(10) 0.089(6) Uani 0.515(11) 1 d D . P F 1
H1A H 0.4467 0.5916 0.4106 0.107 Uiso 0.515(11) 1 calc R . P F 1
C7BA C 0.5938(9) 0.577(3) 0.4396(13) 0.089(6) Uani 0.515(11) 1 d D . P F 1
H7BA H 0.6319 0.5728 0.4472 0.107 Uiso 0.515(11) 1 calc R . P F 1
F0AB F 0.6245(10) 0.5197(18) 0.4938(7) 0.135(7) Uani 0.485(11) 1 d D U P F 2
C7BB C 0.5917(10) 0.624(3) 0.4297(12) 0.089(6) Uani 0.485(11) 1 d D . P F 2
H7BB H 0.6260 0.6607 0.4264 0.107 Uiso 0.485(11) 1 calc R . P F 2
C4A C 0.5832(9) 0.545(2) 0.4646(11) 0.082(5) Uani 0.485(11) 1 d D U P F 2
C1A C 0.4919(10) 0.513(3) 0.4368(10) 0.089(6) Uani 0.485(11) 1 d D . P F 2
H1AD H 0.4586 0.4728 0.4387 0.107 Uiso 0.485(11) 1 calc R . P F 2
C5AB C 0.4992(9) 0.591(2) 0.4011(11) 0.082(5) Uani 0.485(11) 1 d D . P F 2
H5AB H 0.4710 0.6047 0.3778 0.098 Uiso 0.485(11) 1 calc R . P F 2
C6AB C 0.5470(11) 0.648(2) 0.3994(10) 0.070(4) Uani 0.485(11) 1 d D . P F 2
H6AB H 0.5502 0.7063 0.3766 0.083 Uiso 0.485(11) 1 calc R . P F 2
C5A C 0.5342(9) 0.4950(19) 0.4702(10) 0.070(4) Uani 0.485(11) 1 d D . P F 2
H5A H 0.5285 0.4469 0.4970 0.083 Uiso 0.485(11) 1 calc R . P F 2

loop_
_atom_site_aniso_label
_atom_site_aniso_U_11
_atom_site_aniso_U_22
_atom_site_aniso_U_33
_atom_site_aniso_U_23
_atom_site_aniso_U_13
_atom_site_aniso_U_12
Fe01 0.0393(6) 0.0197(5) 0.0579(8) -0.0114(5) -0.0204(6) 0.0109(4)
P0 0.0238(18) 0.0226(18) 0.0203(18) 0.0017(14) 0.0037(17) 0.0009(14)
P003 0.022(3) 0.021(2) 0.019(3) 0.002(2) 0.000(2) -0.003(2)
C32 0.022(7) 0.023(7) 0.035(8) 0.003(6) 0.000(6) 0.004(5)
C43 0.017(7) 0.036(8) 0.040(9) 0.006(7) 0.011(6) 0.009(6)
P1 0.041(3) 0.035(3) 0.046(4) 0.018(3) 0.017(3) 0.0057(19)
P2 0.043(4) 0.033(4) 0.030(4) 0.011(3) 0.013(3) 0.014(3)
P002 0.035(5) 0.041(6) 0.092(11) -0.004(5) 0.016(5) -0.001(4)
C37 0.078(15) 0.050(12) 0.049(12) -0.026(10) 0.007(11) 0.022(11)
C19 0.045(10) 0.053(11) 0.045(11) 0.002(9) 0.022(8) 0.003(8)
P3 0.026(3) 0.019(3) 0.027(2) -0.016(2) -0.011(2) 0.005(2)
P004 0.034(3) 0.032(3) 0.026(3) 0.008(2) 0.004(2) 0.008(2)
P005 0.0405(19) 0.0259(17) 0.0309(19) 0.0075(13) -0.0023(18) 0.0002(14)
F00A 0.060(3) 0.042(3) 0.090(4) 0.036(3) 0.022(3) 0.003(2)
F00B 0.047(3) 0.110(5) 0.068(4) 0.020(4) -0.010(3) -0.036(3)
F00C 0.081(4) 0.075(4) 0.070(4) 0.022(3) -0.053(3) -0.002(3)
F00E 0.059(3) 0.092(5) 0.078(4) 0.041(4) -0.029(3) -0.042(3)
F00I 0.095(5) 0.109(5) 0.034(3) -0.009(3) -0.025(3) 0.024(4)
F00M 0.071(4) 0.113(6) 0.101(6) -0.064(5) 0.051(4) -0.028(4)
F00N 0.101(5) 0.041(3) 0.105(6) 0.019(3) 0.042(4) 0.039(3)
F00O 0.067(4) 0.114(5) 0.079(4) 0.063(4) -0.039(3) -0.054(4)
F00Q 0.098(6) 0.083(5) 0.151(8) -0.024(5) 0.053(6) 0.044(4)
F00R 0.050(3) 0.114(6) 0.105(6) 0.024(5) -0.030(4) -0.025(4)
F00Z 0.146(7) 0.105(6) 0.032(3) -0.011(3) -0.001(4) 0.041(5)
F006 0.058(3) 0.082(4) 0.040(3) -0.021(3) -0.012(2) 0.030(3)
F007 0.056(3) 0.037(2) 0.047(3) -0.009(2) 0.018(2) -0.021(2)
C01F 0.050(4) 0.016(3) 0.047(5) 0.000(3) 0.017(4) -0.001(3)
C01I 0.048(4) 0.024(3) 0.033(4) -0.003(3) 0.009(3) -0.010(3)
C02A 0.055(5) 0.053(5) 0.037(4) 0.016(4) -0.011(4) -0.025(4)
C02C 0.045(4) 0.025(3) 0.030(4) -0.004(3) 0.005(3) -0.008(3)
C010 0.054(5) 0.022(3) 0.038(4) -0.007(3) 0.009(3) 0.009(3)
C021 0.050(5) 0.062(5) 0.044(5) 0.005(4) -0.011(4) -0.025(4)
F009 0.051(3) 0.032(2) 0.090(4) 0.028(3) 0.014(3) 0.010(2)
F011 0.166(10) 0.140(8) 0.049(4) -0.029(4) 0.032(5) -0.003(7)
N00L 0.026(3) 0.025(3) 0.030(3) -0.005(2) -0.001(2) 0.004(2)
N1 0.031(3) 0.025(3) 0.028(3) -0.001(2) -0.006(2) -0.004(2)
C0AA 0.047(7) 0.134(15) 0.043(8) 0.014(9) 0.006(6) -0.025(9)
C0BA 0.073(15) 0.043(11) 0.039(7) -0.005(7) -0.010(9) -0.014(13)
C1AA 0.039(7) 0.056(6) 0.067(6) 0.008(5) -0.021(7) -0.007(6)
C1BA 0.038(7) 0.020(6) 0.040(7) -0.002(5) 0.008(6) -0.002(5)
C01Q 0.044(4) 0.017(3) 0.042(4) 0.006(3) -0.012(3) 0.000(3)
C01R 0.052(5) 0.038(4) 0.034(4) 0.001(3) -0.017(3) 0.012(3)
C01U 0.033(4) 0.026(3) 0.045(4) -0.016(3) 0.006(3) -0.004(3)
C01W 0.065(6) 0.040(4) 0.044(5) 0.001(4) -0.024(4) 0.010(4)
C2 0.054(7) 0.02(2) 0.033(5) -0.002(10) -0.006(4) 0.009(10)
C2AA 0.067(13) 0.046(10) 0.028(9) -0.012(7) -0.017(9) 0.014(9)
C2BA 0.035(8) 0.030(8) 0.059(11) -0.008(8) -0.014(8) -0.007(7)
C02E 0.039(4) 0.054(5) 0.087(8) 0.022(5) -0.022(5) -0.010(4)
C02O 0.085(8) 0.098(8) 0.054(5) -0.033(5) 0.025(6) -0.010(5)
C3 0.069(12) 0.040(14) 0.038(6) -0.003(11) -0.015(6) -0.006(13)
C3AA 0.035(8) 0.027(8) 0.036(9) 0.009(6) 0.005(6) -0.011(7)
C3BA 0.065(14) 0.036(10) 0.098(19) -0.039(12) -0.025(13) 0.017(9)
C4AA 0.029(9) 0.12(2) 0.076(16) 0.035(15) 0.004(10) -0.014(11)
C4BA 0.060(10) 0.036(8) 0.065(11) -0.021(7) -0.021(8) -0.009(7)
C5BA 0.039(7) 0.056(6) 0.067(6) 0.008(5) -0.022(7) -0.007(6)
C6 0.047(8) 0.037(8) 0.057(11) -0.005(8) -0.001(7) 0.005(7)
C6BA 0.039(7) 0.056(6) 0.067(6) 0.008(5) -0.021(7) -0.007(6)
C7AA 0.095(12) 0.066(9) 0.052(6) 0.008(6) 0.047(9) 0.005(8)
C8AA 0.095(13) 0.065(10) 0.052(6) 0.009(7) 0.047(9) 0.004(9)
C8AB 0.095(13) 0.065(10) 0.052(7) 0.008(7) 0.047(9) 0.005(9)
C8BA 0.048(7) 0.136(15) 0.044(8) 0.014(9) 0.007(6) -0.025(9)
C9 0.056(10) 0.046(9) 0.024(7) 0.002(6) 0.005(7) -0.014(8)
C9AA 0.072(13) 0.027(8) 0.036(9) 0.014(7) -0.012(9) 0.006(8)
C11 0.066(14) 0.018(8) 0.029(10) -0.009(7) -0.008(9) 0.018(9)
C12 0.033(7) 0.047(8) 0.031(7) 0.002(6) -0.004(5) -0.009(6)
C13 0.047(9) 0.043(8) 0.060(10) 0.015(7) 0.022(8) 0.016(7)
C14 0.050(9) 0.042(8) 0.027(7) 0.001(6) 0.007(6) 0.005(7)
C15 0.073(15) 0.043(11) 0.039(7) -0.005(7) -0.010(9) -0.014(13)
C16 0.037(10) 0.055(12) 0.048(13) 0.002(10) 0.012(9) 0.007(9)
C18 0.054(7) 0.02(2) 0.033(5) -0.002(10) -0.006(4) 0.009(10)
C019 0.045(4) 0.048(5) 0.048(5) 0.016(4) -0.013(4) -0.017(4)
C22 0.052(7) 0.063(11) 0.076(13) 0.020(9) 0.011(8) 0.034(9)
C023 0.050(5) 0.090(7) 0.079(8) -0.050(7) 0.036(5) -0.022(4)
C024 0.063(6) 0.048(5) 0.051(5) 0.015(4) -0.033(5) -0.005(4)
C25 0.026(7) 0.033(8) 0.039(9) -0.013(7) 0.010(7) 0.010(6)
C026 0.044(5) 0.037(4) 0.082(7) -0.019(5) 0.021(5) -0.003(4)
C28 0.059(11) 0.026(8) 0.028(8) -0.003(6) 0.022(8) 0.001(7)
C028 0.040(5) 0.052(5) 0.101(10) -0.032(6) 0.028(5) -0.001(4)
C029 0.074(7) 0.057(6) 0.058(6) -0.022(5) 0.015(5) 0.010(5)
C29 0.030(6) 0.046(8) 0.083(13) 0.017(8) 0.011(6) 0.004(6)
C30 0.042(8) 0.030(7) 0.098(15) 0.007(8) -0.006(9) 0.004(6)
C31 0.033(7) 0.039(8) 0.108(16) 0.027(9) 0.021(8) -0.003(6)
C35 0.09(2) 0.09(2) 0.060(18) 0.028(16) 0.012(16) 0.029(18)
C40 0.055(12) 0.054(12) 0.049(12) 0.021(10) 0.003(9) -0.004(9)
C49 0.069(12) 0.040(14) 0.038(6) -0.003(11) -0.015(6) -0.006(13)
B02V 0.038(4) 0.023(4) 0.029(4) 0.000(3) -0.004(3) 0.000(3)
F0 0.162(13) 0.119(16) 0.120(14) -0.004(11) 0.025(11) 0.001(13)
F00D 0.138(6) 0.062(4) 0.037(3) -0.014(3) 0.028(3) 0.023(4)
F00F 0.122(6) 0.050(3) 0.063(4) -0.009(3) 0.017(4) 0.025(3)
F00G 0.065(4) 0.125(6) 0.072(4) 0.063(4) -0.028(3) -0.053(4)
F00J 0.070(4) 0.070(4) 0.119(7) -0.023(4) -0.007(4) -0.036(3)
F00K 0.196(9) 0.055(3) 0.033(3) 0.016(3) -0.013(4) -0.008(4)
F00P 0.159(7) 0.036(3) 0.069(4) 0.015(3) 0.044(4) 0.010(4)
F00S 0.103(6) 0.090(5) 0.105(6) 0.023(5) 0.014(5) -0.054(5)
F00T 0.131(7) 0.072(5) 0.095(6) -0.013(4) 0.044(5) -0.058(5)
F00U 0.085(5) 0.060(4) 0.236(13) -0.059(6) 0.042(7) -0.026(4)
F1 0.146(10) 0.073(5) 0.078(7) -0.040(4) 0.075(6) -0.048(5)
F1A 0.080(7) 0.101(15) 0.070(12) -0.035(11) -0.008(9) 0.031(10)
F1AA 0.059(11) 0.105(15) 0.089(10) -0.004(9) -0.017(8) 0.036(10)
F01G 0.072(5) 0.166(9) 0.112(7) -0.076(7) 0.004(4) -0.054(5)
F01M 0.088(6) 0.075(4) 0.103(8) 0.020(5) 0.028(5) 0.047(4)
F01N 0.099(8) 0.153(10) 0.075(7) 0.011(6) 0.033(5) 0.073(7)
F01O 0.103(15) 0.103(10) 0.125(16) -0.041(10) 0.007(11) -0.009(11)
F01P 0.048(4) 0.094(5) 0.120(8) 0.014(6) 0.018(4) 0.015(4)
F01Q 0.082(13) 0.088(12) 0.106(13) 0.012(11) 0.000(10) 0.030(9)
F01Y 0.075(5) 0.149(8) 0.140(8) -0.110(7) 0.003(5) -0.012(5)
F2 0.124(9) 0.112(9) 0.065(6) -0.052(6) 0.026(6) -0.039(7)
F2A 0.093(14) 0.119(16) 0.087(14) 0.005(12) 0.021(11) 0.030(12)
F02H 0.052(5) 0.045(4) 0.151(11) 0.006(6) 0.016(6) 0.009(4)
F02I 0.109(13) 0.078(11) 0.079(11) 0.022(9) 0.026(9) 0.031(10)
F02U 0.054(6) 0.076(6) 0.091(8) 0.010(5) -0.014(5) 0.022(5)
F02V 0.060(9) 0.062(9) 0.111(13) -0.012(9) 0.024(9) 0.014(7)
F02Z 0.188(13) 0.114(10) 0.146(12) 0.010(9) 0.065(10) -0.043(9)
F02{ 0.123(6) 0.150(9) 0.119(8) 0.073(7) 0.008(6) 0.031(7)
F3 0.119(9) 0.103(7) 0.117(9) -0.004(6) 0.053(7) 0.031(6)
F3A 0.070(12) 0.055(10) 0.069(12) -0.012(9) 0.033(9) 0.002(9)
F4 0.074(10) 0.080(10) 0.101(11) -0.001(8) 0.001(8) 0.030(8)
F7 0.123(6) 0.150(9) 0.119(8) 0.073(7) 0.008(6) 0.031(7)
F7A 0.080(11) 0.047(9) 0.068(11) 0.037(8) 0.005(9) 0.012(8)
F008 0.040(3) 0.081(4) 0.051(3) 0.013(3) -0.001(2) -0.008(3)
F015 0.048(4) 0.091(6) 0.075(6) 0.042(5) 0.022(4) -0.009(4)
F025 0.093(8) 0.076(7) 0.075(7) 0.004(6) 0.038(6) 0.044(6)
C00V 0.025(3) 0.042(4) 0.022(3) 0.002(3) -0.003(3) -0.001(3)
C00W 0.036(4) 0.037(4) 0.035(4) 0.006(3) 0.003(3) 0.001(3)
C00X 0.037(4) 0.036(4) 0.028(4) 0.005(3) -0.005(3) -0.003(3)
C00Y 0.033(3) 0.034(3) 0.015(3) 0.005(2) 0.004(2) -0.003(3)
C01A 0.048(5) 0.054(5) 0.035(4) 0.006(4) 0.004(3) 0.017(4)
C01C 0.036(4) 0.034(4) 0.026(3) -0.003(3) 0.002(3) 0.006(3)
C01D 0.032(4) 0.059(5) 0.023(3) 0.000(3) 0.006(3) -0.001(3)
C01E 0.020(3) 0.036(3) 0.026(3) 0.002(3) 0.003(2) 0.002(3)
C01H 0.041(4) 0.041(4) 0.038(4) 0.011(3) -0.017(3) -0.010(3)
C01J 0.031(3) 0.035(4) 0.032(4) -0.005(3) 0.008(3) 0.002(3)
C01K 0.079(6) 0.052(5) 0.026(4) 0.002(4) 0.009(4) -0.022(5)
C01L 0.026(3) 0.055(5) 0.035(4) 0.004(3) 0.000(3) -0.001(3)
C01O 0.034(4) 0.054(5) 0.030(4) -0.016(3) 0.005(3) -0.011(3)
C01T 0.068(6) 0.058(5) 0.033(4) -0.012(4) 0.018(4) 0.013(5)
C01V 0.051(5) 0.064(6) 0.048(5) 0.021(5) 0.003(4) 0.012(4)
C01X 0.056(5) 0.061(5) 0.041(5) 0.015(4) -0.018(4) -0.022(4)
C01Z 0.058(5) 0.048(5) 0.034(4) -0.004(4) -0.006(4) -0.006(4)
C02B 0.057(6) 0.053(5) 0.063(6) 0.018(4) -0.015(5) 0.023(4)
C02D 0.041(5) 0.074(7) 0.087(8) -0.044(6) 0.023(5) -0.029(5)
C02G 0.060(5) 0.070(4) 0.078(7) -0.007(4) -0.012(4) 0.036(4)
C02J 0.077(6) 0.058(5) 0.055(6) -0.024(4) 0.030(4) -0.017(3)
C02K 0.040(5) 0.057(5) 0.079(7) 0.028(4) 0.010(4) 0.014(3)
C02L 0.038(4) 0.048(5) 0.051(5) -0.006(4) -0.004(4) 0.007(4)
C02Q 0.127(7) 0.069(7) 0.074(7) 0.043(5) 0.027(6) 0.026(6)
C012 0.030(3) 0.054(5) 0.030(4) 0.007(3) 0.006(3) 0.009(3)
C013 0.032(3) 0.035(4) 0.027(3) -0.003(3) 0.003(3) -0.002(3)
C014 0.030(3) 0.040(4) 0.021(3) -0.001(3) -0.003(2) -0.001(3)
C016 0.024(3) 0.040(4) 0.039(4) 0.000(3) -0.004(3) 0.000(3)
C017 0.035(4) 0.043(4) 0.032(4) -0.003(3) 0.005(3) 0.007(3)
C018 0.032(3) 0.035(4) 0.031(3) 0.008(3) 0.004(3) -0.004(3)
C020 0.039(4) 0.039(4) 0.028(4) -0.006(3) 0.010(3) -0.008(3)
C022 0.061(5) 0.041(4) 0.033(4) -0.006(3) -0.007(4) -0.009(4)
B02S 0.025(3) 0.034(4) 0.023(4) 0.003(3) 0.004(3) 0.001(3)
F0AA 0.204(17) 0.124(12) 0.078(8) 0.013(9) -0.045(11) 0.080(11)
C5 0.070(10) 0.048(5) 0.091(10) 0.009(6) -0.013(9) -0.006(7)
C4 0.067(11) 0.089(11) 0.090(9) 0.006(9) 0.000(8) 0.026(9)
C6AA 0.070(10) 0.048(5) 0.091(10) 0.009(6) -0.013(9) -0.006(7)
C5AA 0.067(11) 0.089(11) 0.090(9) 0.006(9) 0.000(8) 0.026(9)
C1 0.062(7) 0.114(18) 0.092(13) -0.036(13) -0.018(7) 0.008(10)
C7BA 0.062(7) 0.114(18) 0.092(13) -0.036(13) -0.018(7) 0.008(10)
F0AB 0.204(17) 0.124(12) 0.078(8) 0.013(9) -0.045(11) 0.080(11)
C7BB 0.062(7) 0.114(18) 0.092(13) -0.036(13) -0.018(7) 0.008(10)
C4A 0.067(11) 0.089(11) 0.090(9) 0.006(9) 0.000(8) 0.026(9)
C1A 0.062(7) 0.114(18) 0.092(13) -0.036(13) -0.018(7) 0.008(10)
C5AB 0.067(11) 0.089(11) 0.090(9) 0.006(9) 0.000(8) 0.026(9)
C6AB 0.070(10) 0.048(5) 0.091(10) 0.009(6) -0.013(9) -0.006(7)
C5A 0.070(10) 0.048(5) 0.091(10) 0.009(6) -0.013(9) -0.006(7)

loop_
_atom_type_symbol
_atom_type_description
_atom_type_scat_dispersion_real
_atom_type_scat_dispersion_imag
_atom_type_scat_source
C C 0.0181 0.0091 'International Tables Vol C Tables 4.2.6.8 and 6.1.1.4'
H H 0.0000 0.0000 'International Tables Vol C Tables 4.2.6.8 and 6.1.1.4'
B B 0.0090 0.0039 'International Tables Vol C Tables 4.2.6.8 and 6.1.1.4'
F F 0.0727 0.0534 'International Tables Vol C Tables 4.2.6.8 and 6.1.1.4'
Fe Fe -1.1336 3.1974 'International Tables Vol C Tables 4.2.6.8 and 6.1.1.4'
N N 0.0311 0.0180 'International Tables Vol C Tables 4.2.6.8 and 6.1.1.4'
P P 0.2955 0.4335 'International Tables Vol C Tables 4.2.6.8 and 6.1.1.4'

loop_
_geom_angle_atom_site_label_1
_geom_angle_atom_site_label_2
_geom_angle_atom_site_label_3
_geom_angle
P0 Fe01 P003 76.7(2)
P1 Fe01 P3 81.7(4)
P1 Fe01 P004 172.7(3)
P1 Fe01 P005 100.6(3)
P2 Fe01 P0 95.4(3)
P2 Fe01 P003 170.8(3)
P2 Fe01 P002 85.4(5)
P002 Fe01 P0 106.8(6)
P002 Fe01 P003 92.4(5)
P3 Fe01 P004 91.3(3)
P005 Fe01 P3 102.5(3)
P005 Fe01 P004 82.8(2)
N00L Fe01 P0 114.3(2)
N00L Fe01 P003 90.5(3)
N00L Fe01 P1 93.8(3)
N00L Fe01 P2 97.1(3)
N00L Fe01 P002 138.3(6)
N00L Fe01 P3 141.3(3)
N00L Fe01 P004 90.5(3)
N00L Fe01 P005 116.2(2)
C43 P0 Fe01 114.1(5)
C43 P0 C11 104.6(10)
C43 P0 C15 100(2)
C11 P0 Fe01 118.2(7)
C11 P0 C15 99(3)
C15 P0 Fe01 118(3)
C32 P003 Fe01 110.8(6)
C32 P003 C3AA 104.7(7)
C32 P003 C25 102.8(8)
C3AA P003 Fe01 121.7(6)
C25 P003 Fe01 112.5(6)
C25 P003 C3AA 102.4(8)
P003 C32 H32A 110.3
P003 C32 H32B 110.3
H32A C32 H32B 108.5
C43 C32 P003 107.3(10)
C43 C32 H32A 110.3
C43 C32 H32B 110.3
P0 C43 H43A 109.6
P0 C43 H43B 109.6
C32 C43 P0 110.1(10)
C32 C43 H43A 109.6
C32 C43 H43B 109.6
H43A C43 H43B 108.2
C7AA P1 Fe01 121.4(9)
C7AA P1 C31 103.4(10)
C29 P1 Fe01 109.9(6)
C29 P1 C7AA 105.0(10)
C29 P1 C31 106.3(10)
C31 P1 Fe01 109.9(7)
C19 P2 Fe01 108.9(7)
C4AA P2 Fe01 126.5(10)
C4AA P2 C19 102.1(14)
C4AA P2 C40 107.9(12)
C40 P2 Fe01 105.5(9)
C40 P2 C19 103.9(11)
C37 P002 Fe01 109.1(9)
C37 P002 C2AA 113.9(15)
C37 P002 C2BA 101.5(13)
C2AA P002 Fe01 119.1(11)
C2AA P002 C2BA 97.0(12)
C2BA P002 Fe01 114.5(11)
P002 C37 H37A 108.9
P002 C37 H37B 108.9
H37A C37 H37B 107.7
C19 C37 P002 113.6(13)
C19 C37 H37A 108.9
C19 C37 H37B 108.9
P2 C19 H19A 109.3
P2 C19 H19B 109.3
C37 C19 P2 111.6(12)
C37 C19 H19A 109.3
C37 C19 H19B 109.3
H19A C19 H19B 108.0
C1BA P3 Fe01 123.6(6)
C1BA P3 C5BA 97.1(9)
C5BA P3 Fe01 111.6(7)
C30 P3 Fe01 112.0(9)
C30 P3 C1BA 109.8(9)
C30 P3 C5BA 99.1(9)
C12 P004 Fe01 111.4(6)
C12 P004 C13 105.7(9)
C13 P004 Fe01 105.0(5)
C14 P004 Fe01 127.8(6)
C14 P004 C12 104.1(8)
C14 P004 C13 100.6(9)
C0BA P005 Fe01 118.8(17)
C9AA P005 Fe01 118.5(7)
C9AA P005 C0BA 98(2)
C9AA P005 C22 107.9(10)
C22 P005 Fe01 114.3(6)
C22 P005 C0BA 96.3(15)
F00A C01F C01I 120.0(7)
F00A C01F C010 120.2(8)
C01I C01F C010 119.8(7)
F007 C01I C01F 120.4(7)
F007 C01I C021 121.1(7)
C021 C01I C01F 118.4(7)
F00O C02A C02C 120.6(7)
F00O C02A C021 115.7(8)
C02C C02A C021 123.6(7)
C02A C02C C010 113.7(7)
C02A C02C B02V 122.6(6)
C010 C02C B02V 123.6(7)
C02C C010 C01F 123.8(8)
F009 C010 C01F 115.6(7)
F009 C010 C02C 120.5(7)
F00E C021 C01I 119.9(7)
F00E C021 C02A 119.8(8)
C01I C021 C02A 120.3(8)
N1 N00L Fe01 160.8(5)
N00L N1 H1 122(10)
N00L N1 B02V 130.7(6)
B02V N1 H1 107(10)
H0AA C0AA H0AB 109.5
H0AA C0AA H0AC 109.5
H0AB C0AA H0AC 109.5
C12 C0AA H0AA 109.5
C12 C0AA H0AB 109.5
C12 C0AA H0AC 109.5
P005 C0BA H0BA 107.8
P005 C0BA H0BB 107.8
H0BA C0BA H0BB 107.1
C49 C0BA P005 118(4)
C49 C0BA H0BA 107.8
C49 C0BA H0BB 107.8
H1AA C1AA H1AB 109.5
H1AA C1AA H1AC 109.5
H1AB C1AA H1AC 109.5
C2AA C1AA H1AA 109.5
C2AA C1AA H1AB 109.5
C2AA C1AA H1AC 109.5
P3 C1BA H1BA 107.6
P3 C1BA H1BB 107.6
H1BA C1BA H1BB 107.0
C4BA C1BA P3 119.0(11)
C4BA C1BA H1BA 107.6
C4BA C1BA H1BB 107.6
C01R C01Q C019 111.6(7)
C01R C01Q B02V 124.3(7)
C019 C01Q B02V 124.1(8)
F006 C01R C01Q 118.8(7)
F006 C01R C01W 114.6(8)
C01W C01R C01Q 126.6(9)
C026 C01U B02V 121.0(8)
C029 C01U C026 113.5(8)
C029 C01U B02V 125.5(7)
F00I C01W C01R 122.2(9)
F00I C01W C024 120.1(8)
C01R C01W C024 117.7(10)
H2A C2 H2B 109.5
H2A C2 H2C 109.5
H2B C2 H2C 109.5
C11 C2 H2A 109.5
C11 C2 H2B 109.5
C11 C2 H2C 109.5
P002 C2AA H2AA 111.1
P002 C2AA H2AB 111.1
C1AA C2AA P002 103.5(17)
C1AA C2AA H2AA 111.1
C1AA C2AA H2AB 111.1
H2AA C2AA H2AB 109.0
P002 C2BA H2BA 109.0
P002 C2BA H2BB 109.0
H2BA C2BA H2BB 107.8
C3BA C2BA P002 112.9(17)
C3BA C2BA H2BA 109.0
C3BA C2BA H2BB 109.0
F00R C02E C019 121.3(11)
F00R C02E C024 118.5(9)
C019 C02E C024 120.2(9)
F011 C02O C023 119.3(10)
F011 C02O C029 120.3(14)
C023 C02O C029 120.2(13)
H3A C3 H3B 109.5
H3A C3 H3C 109.5
H3B C3 H3C 109.5
C15 C3 H3A 109.5
C15 C3 H3B 109.5
C15 C3 H3C 109.5
P003 C3AA H3AA 107.0
P003 C3AA H3AB 107.0
H3AA C3AA H3AB 106.8
C16 C3AA P003 121.2(16)
C16 C3AA H3AA 107.0
C16 C3AA H3AB 107.0
C2BA C3BA H3BA 109.5
C2BA C3BA H3BB 109.5
C2BA C3BA H3BC 109.5
H3BA C3BA H3BB 109.5
H3BA C3BA H3BC 109.5
H3BB C3BA H3BC 109.5
P2 C4AA H4AA 107.4
P2 C4AA H4AB 107.4
H4AA C4AA H4AB 106.9
C8BA C4AA P2 120(2)
C8BA C4AA H4AA 107.4
C8BA C4AA H4AB 107.4
C1BA C4BA H4BA 109.5
C1BA C4BA H4BB 109.5
C1BA C4BA H4BC 109.5
H4BA C4BA H4BB 109.5
H4BA C4BA H4BC 109.5
H4BB C4BA H4BC 109.5
P3 C5BA H5BA 109.0
P3 C5BA H5BB 109.0
H5BA C5BA H5BB 107.8
C6BA C5BA P3 113(2)
C6BA C5BA H5BA 109.0
C6BA C5BA H5BB 109.0
H6A C6 H6B 109.5
H6A C6 H6C 109.5
H6B C6 H6C 109.5
C29 C6 H6A 109.5
C29 C6 H6B 109.5
C29 C6 H6C 109.5
C5BA C6BA H6BA 109.5
C5BA C6BA H6BB 109.5
C5BA C6BA H6BC 109.5
H6BA C6BA H6BB 109.5
H6BA C6BA H6BC 109.5
H6BB C6BA H6BC 109.5
P1 C7AA H7AC 107.0
P1 C7AA H7AD 107.0
P1 C7AA H7AA 106.2
P1 C7AA H7AB 106.2
H7AC C7AA H7AD 106.7
H7AA C7AA H7AB 106.4
C8AA C7AA P1 121.4(18)
C8AA C7AA H7AC 107.0
C8AA C7AA H7AD 107.0
C8AB C7AA P1 125(2)
C8AB C7AA H7AA 106.2
C8AB C7AA H7AB 106.2
C7AA C8AA H8AA 109.5
C7AA C8AA H8AB 109.5
C7AA C8AA H8AC 109.5
H8AA C8AA H8AB 109.5
H8AA C8AA H8AC 109.5
H8AB C8AA H8AC 109.5
C7AA C8AB H8AD 109.5
C7AA C8AB H8AE 109.5
C7AA C8AB H8AF 109.5
H8AD C8AB H8AE 109.5
H8AD C8AB H8AF 109.5
H8AE C8AB H8AF 109.5
C4AA C8BA H8BA 109.5
C4AA C8BA H8BB 109.5
C4AA C8BA H8BC 109.5
H8BA C8BA H8BB 109.5
H8BA C8BA H8BC 109.5
H8BB C8BA H8BC 109.5
H9A C9 H9B 109.5
H9A C9 H9C 109.5
H9B C9 H9C 109.5
C14 C9 H9A 109.5
C14 C9 H9B 109.5
C14 C9 H9C 109.5
P005 C9AA H9AA 108.4
P005 C9AA H9AB 108.4
H9AA C9AA H9AB 107.5
C18 C9AA P005 115(3)
C18 C9AA H9AA 108.4
C18 C9AA H9AB 108.4
P0 C11 H11A 107.7
P0 C11 H11B 107.7
C2 C11 P0 118(4)
C2 C11 H11A 107.7
C2 C11 H11B 107.7
H11A C11 H11B 107.1
P004 C12 H12A 108.4
P004 C12 H12B 108.4
C0AA C12 P004 115.4(14)
C0AA C12 H12A 108.4
C0AA C12 H12B 108.4
H12A C12 H12B 107.5
P004 C13 H13A 109.8
P004 C13 H13B 109.8
H13A C13 H13B 108.2
C22 C13 P004 109.4(12)
C22 C13 H13A 109.8
C22 C13 H13B 109.8
P004 C14 H14A 108.1
P004 C14 H14B 108.1
C9 C14 P004 116.8(11)
C9 C14 H14A 108.1
C9 C14 H14B 108.1
H14A C14 H14B 107.3
P0 C15 H15A 108.5
P0 C15 H15B 108.5
C3 C15 P0 115(6)
C3 C15 H15A 108.5
C3 C15 H15B 108.5
H15A C15 H15B 107.5
C3AA C16 H16A 109.5
C3AA C16 H16B 109.5
C3AA C16 H16C 109.5
H16A C16 H16B 109.5
H16A C16 H16C 109.5
H16B C16 H16C 109.5
C9AA C18 H18A 109.5
C9AA C18 H18B 109.5
C9AA C18 H18C 109.5
H18A C18 H18B 109.5
H18A C18 H18C 109.5
H18B C18 H18C 109.5
F00B C019 C01Q 119.3(7)
F00B C019 C02E 115.9(9)
C02E C019 C01Q 124.9(10)
P005 C22 H22A 108.6
P005 C22 H22B 108.6
C13 C22 P005 114.5(13)
C13 C22 H22A 108.6
C13 C22 H22B 108.6
H22A C22 H22B 107.6
F00M C023 C02O 122.1(14)
F00M C023 C028 120.1(13)
C028 C023 C02O 117.8(9)
F00C C024 C01W 119.3(10)
F00C C024 C02E 121.7(10)
C02E C024 C01W 119.0(8)
P003 C25 H25A 107.7
P003 C25 H25B 107.7
H25A C25 H25B 107.1
C28 C25 P003 118.5(13)
C28 C25 H25A 107.7
C28 C25 H25B 107.7
F00N C026 C01U 119.8(8)
F00N C026 C028 116.5(9)
C01U C026 C028 123.6(11)
C25 C28 H28A 109.5
C25 C28 H28B 109.5
C25 C28 H28C 109.5
H28A C28 H28B 109.5
H28A C28 H28C 109.5
H28B C28 H28C 109.5
F00Q C028 C023 119.1(10)
F00Q C028 C026 120.2(13)
C023 C028 C026 120.6(11)
F00Z C029 C02O 114.7(11)
C01U C029 F00Z 121.4(8)
C01U C029 C02O 123.9(11)
P1 C29 H29A 104.1
P1 C29 H29B 104.1
C6 C29 P1 132.6(15)
C6 C29 H29A 104.1
C6 C29 H29B 104.1
H29A C29 H29B 105.5
P3 C30 H30A 110.4
P3 C30 H30B 110.4
H30A C30 H30B 108.6
C31 C30 P3 106.5(13)
C31 C30 H30A 110.4
C31 C30 H30B 110.4
P1 C31 H31A 110.4
P1 C31 H31B 110.4
C30 C31 P1 106.7(11)
C30 C31 H31A 110.4
C30 C31 H31B 110.4
H31A C31 H31B 108.6
H35A C35 H35B 109.5
H35A C35 H35C 109.5
H35B C35 H35C 109.5
C40 C35 H35A 109.5
C40 C35 H35B 109.5
C40 C35 H35C 109.5
P2 C40 H40A 107.8
P2 C40 H40B 107.8
C35 C40 P2 118(2)
C35 C40 H40A 107.8
C35 C40 H40B 107.8
H40A C40 H40B 107.2
C0BA C49 H49A 109.5
C0BA C49 H49B 109.5
C0BA C49 H49C 109.5
H49A C49 H49B 109.5
H49A C49 H49C 109.5
H49B C49 H49C 109.5
N1 B02V C02C 106.9(6)
N1 B02V C01Q 106.7(5)
N1 B02V C01U 108.1(6)
C01Q B02V C02C 114.1(6)
C01Q B02V C01U 114.4(6)
C01U B02V C02C 106.2(6)
C00X C00V B02S 123.4(6)
C020 C00V C00X 114.4(7)
C020 C00V B02S 122.2(6)
C01D C00W C01K 119.0(7)
C01D C00W C013 121.0(7)
C013 C00W C01K 119.9(7)
C00V C00X H00X 118.7
C01H C00X C00V 122.7(7)
C01H C00X H00X 118.7
C01J C00Y B02S 122.1(6)
C018 C00Y C01J 115.5(6)
C018 C00Y B02S 122.2(6)
C01V C01A H01A 119.4
C01V C01A C014 121.3(8)
C014 C01A H01A 119.4
C01E C01C H01C 118.8
C017 C01C H01C 118.8
C017 C01C C01E 122.5(7)
C00W C01D H01D 121.1
C00W C01D C017 117.9(7)
C017 C01D H01D 121.1
C01C C01E B02S 121.4(6)
C013 C01E C01C 115.5(6)
C013 C01E B02S 123.0(6)
C00X C01H C01X 118.6(8)
C022 C01H C00X 121.4(8)
C022 C01H C01X 120.0(8)
C00Y C01J H01J 119.5
C01O C01J C00Y 121.0(7)
C01O C01J H01J 119.5
F00K C01K F00S 106.4(8)
F00K C01K C00W 113.0(8)
F00P C01K F00K 106.0(10)
F00P C01K F00S 107.1(9)
F00P C01K C00W 112.5(7)
F00S C01K C00W 111.5(9)
C01O C01L H01L 121.0
C01O C01L C012 118.0(7)
C012 C01L H01L 121.0
C01J C01O C02D 119.6(8)
C01L C01O C01J 122.5(7)
C01L C01O C02D 117.7(7)
F00D C01T F00F 103.3(7)
F00D C01T C017 113.7(8)
F00F C01T C017 111.1(8)
F01Y C01T F00D 110.2(9)
F01Y C01T F00F 106.1(10)
F01Y C01T C017 111.8(7)
C01A C01V C02Q 118.2(8)
C02B C01V C01A 122.2(9)
C02B C01V C02Q 119.3(8)
F00G C01X C01H 111.8(7)
F00J C01X F00G 106.4(8)
F00J C01X C01H 112.7(9)
F008 C01X F00G 105.3(9)
F008 C01X F00J 106.3(7)
F008 C01X C01H 113.7(7)
C020 C01Z C02J 121.4(8)
C020 C01Z C022 120.3(8)
C022 C01Z C02J 118.2(7)
C01V C02B H02B 121.2
C01V C02B C02L 117.6(8)
C02L C02B H02B 121.2
F00T C02D F01G 100.7(8)
F00T C02D C01O 114.3(8)
F00U C02D F00T 116.9(12)
F00U C02D F01G 100.2(10)
F00U C02D C01O 113.8(7)
F01G C02D C01O 108.6(11)
F1AA C02G C02L 106.0(13)
F01M C02G F01N 105.7(7)
F01M C02G F01P 106.2(7)
F01M C02G C02L 114.9(9)
F01N C02G F01P 104.1(7)
F01N C02G C02L 113.4(8)
F01O C02G F1AA 105.4(8)
F01O C02G C02L 107.3(16)
F01P C02G C02L 111.7(8)
F01Q C02G F1AA 106.1(8)
F01Q C02G F01O 106.0(8)
F01Q C02G C02L 124.7(14)
F1 C02J F2 106.4(6)
F1 C02J F3 106.4(6)
F1 C02J C01Z 114.3(7)
F1A C02J C01Z 109.9(11)
F2 C02J C01Z 112.8(8)
F2A C02J F1A 103.4(7)
F2A C02J C01Z 109.3(13)
F3 C02J F2 104.5(6)
F3 C02J C01Z 111.8(8)
F3A C02J F1A 104.1(7)
F3A C02J F2A 104.4(7)
F3A C02J C01Z 123.8(10)
F02H C02K F02U 104.8(6)
F02H C02K F025 107.9(7)
F02H C02K C012 116.4(7)
F02I C02K F4 101.7(7)
F02I C02K C012 116.0(10)
F02U C02K C012 111.4(8)
F02V C02K F02I 104.5(7)
F02V C02K F4 102.8(7)
F02V C02K C012 122.9(9)
F4 C02K C012 106.1(9)
F025 C02K F02U 103.5(6)
F025 C02K C012 111.8(7)
C02B C02L C02G 122.3(8)
C02B C02L C016 121.3(8)
C016 C02L C02G 116.4(8)
F0 C02Q C01V 101.6(18)
F02Z C02Q C01V 115.5(11)
F02{ C02Q F0 103.7(9)
F02{ C02Q F7A 104.5(9)
F02{ C02Q C01V 125.0(14)
F7 C02Q F02Z 103.2(8)
F7 C02Q F015 103.7(8)
F7 C02Q C01V 115.0(11)
F7A C02Q F0 103.1(9)
F7A C02Q C01V 116.0(11)
F015 C02Q F02Z 101.8(8)
F015 C02Q C01V 115.9(8)
C01L C012 C02K 118.0(7)
C01L C012 C018 120.0(7)
C018 C012 C02K 122.0(7)
C00W C013 H013 118.7
C01E C013 C00W 122.6(7)
C01E C013 H013 118.7
C01A C014 C016 116.2(7)
C01A C014 B02S 122.1(6)
C016 C014 B02S 121.5(6)
C02L C016 C014 121.3(7)
C02L C016 H016 119.4
C014 C016 H016 119.4
C01C C017 C01D 120.6(7)
C01C C017 C01T 119.0(8)
C01D C017 C01T 120.4(7)
C00Y C018 C012 122.9(7)
C00Y C018 H018 118.5
C012 C018 H018 118.5
C00V C020 H020 118.3
C01Z C020 C00V 123.3(7)
C01Z C020 H020 118.3
C01H C022 C01Z 117.7(8)
C01H C022 H022 121.2
C01Z C022 H022 121.2
C00V B02S C00Y 112.3(6)
C00V B02S C01E 112.1(6)
C00V B02S C014 106.1(6)
C00Y B02S C01E 104.0(5)
C00Y B02S C014 110.8(6)
C01E B02S C014 111.6(6)
C4 C5 H5 121.6
C4 C5 C1 116.8(16)
C1 C5 H5 121.6
F0AA C4 C5 114.0(18)
F0AA C4 C7BA 123.5(19)
C7BA C4 C5 122.5(16)
C5AA C6AA H6AA 120.5
C5AA C6AA C7BA 119.0(17)
C7BA C6AA H6AA 120.5
C6AA C5AA H5AA 120.6
C1 C5AA C6AA 118.9(17)
C1 C5AA H5AA 120.6
C5 C1 H1A 118.6
C5AA C1 C5 122.8(18)
C5AA C1 H1A 118.6
C4 C7BA C6AA 119.8(18)
C4 C7BA H7BA 120.1
C6AA C7BA H7BA 120.1
C4A C7BB H7BB 121.9
C4A C7BB C6AB 116.2(17)
C6AB C7BB H7BB 121.9
F0AB C4A C7BB 118.2(18)
F0AB C4A C5A 119.8(19)
C5A C4A C7BB 122.0(16)
C5AB C1A H1AD 120.7
C5AB C1A C5A 118.6(18)
C5A C1A H1AD 120.7
C1A C5AB H5AB 120.2
C6AB C5AB C1A 119.5(18)
C6AB C5AB H5AB 120.2
C7BB C6AB H6AB 118.7
C5AB C6AB C7BB 122.6(18)
C5AB C6AB H6AB 118.7
C4A C5A C1A 120.4(18)
C4A C5A H5A 119.8
C1A C5A H5A 119.8

loop_
_geom_bond_atom_site_label_1
_geom_bond_atom_site_label_2
_geom_bond_distance
Fe01 P0 2.370(4)
Fe01 P003 2.483(7)
Fe01 P1 2.094(7)
Fe01 P2 2.078(9)
Fe01 P002 2.299(16)
Fe01 P3 2.305(7)
Fe01 P004 2.445(7)
Fe01 P005 2.165(3)
Fe01 N00L 1.678(6)
P0 C43 1.842(14)
P0 C11 1.851(18)
P0 C15 1.86(8)
P003 C32 1.787(15)
P003 C3AA 1.863(18)
P003 C25 1.832(17)
C32 H32A 0.9900
C32 H32B 0.9900
C32 C43 1.505(19)
C43 H43A 0.9900
C43 H43B 0.9900
P1 C7AA 1.82(2)
P1 C29 1.809(18)
P1 C31 1.83(2)
P2 C19 1.851(19)
P2 C4AA 1.76(2)
P2 C40 1.83(2)
P002 C37 1.74(2)
P002 C2AA 1.74(3)
P002 C2BA 2.08(3)
C37 H37A 0.9900
C37 H37B 0.9900
C37 C19 1.47(2)
C19 H19A 0.9900
C19 H19B 0.9900
P3 C1BA 1.829(15)
P3 C5BA 2.03(2)
P3 C30 1.70(2)
P004 C12 1.843(15)
P004 C13 1.869(17)
P004 C14 1.812(16)
P005 C0BA 1.91(7)
P005 C9AA 1.806(18)
P005 C22 1.818(18)
F00A C01F 1.339(9)
F00B C019 1.358(12)
F00C C024 1.338(10)
F00E C021 1.342(11)
F00I C01W 1.319(13)
F00M C023 1.315(11)
F00N C026 1.340(14)
F00O C02A 1.327(10)
F00Q C028 1.335(14)
F00R C02E 1.347(12)
F00Z C029 1.370(14)
F006 C01R 1.349(11)
F007 C01I 1.340(8)
C01F C01I 1.366(12)
C01F C010 1.385(11)
C01I C021 1.359(11)
C02A C02C 1.374(12)
C02A C021 1.387(11)
C02C C010 1.383(10)
C02C B02V 1.676(11)
C010 F009 1.353(10)
F011 C02O 1.332(18)
N00L N1 1.251(8)
N1 H1 1.01(18)
N1 B02V 1.577(9)
C0AA H0AA 0.9800
C0AA H0AB 0.9800
C0AA H0AC 0.9800
C0AA C12 1.520(19)
C0BA H0BA 0.9900
C0BA H0BB 0.9900
C0BA C49 1.54(8)
C1AA H1AA 0.9800
C1AA H1AB 0.9800
C1AA H1AC 0.9800
C1AA C2AA 1.68(4)
C1BA H1BA 0.9900
C1BA H1BB 0.9900
C1BA C4BA 1.496(19)
C01Q C01R 1.378(12)
C01Q C019 1.402(12)
C01Q B02V 1.624(11)
C01R C01W 1.376(11)
C01U C026 1.384(12)
C01U C029 1.370(15)
C01U B02V 1.670(11)
C01W C024 1.391(16)
C2 H2A 0.9800
C2 H2B 0.9800
C2 H2C 0.9800
C2 C11 1.53(6)
C2AA H2AA 0.9900
C2AA H2AB 0.9900
C2BA H2BA 0.9900
C2BA H2BB 0.9900
C2BA C3BA 1.59(3)
C02E C019 1.358(14)
C02E C024 1.362(17)
C02O C023 1.37(2)
C02O C029 1.401(14)
C3 H3A 0.9800
C3 H3B 0.9800
C3 H3C 0.9800
C3 C15 1.41(8)
C3AA H3AA 0.9900
C3AA H3AB 0.9900
C3AA C16 1.23(3)
C3BA H3BA 0.9800
C3BA H3BB 0.9800
C3BA H3BC 0.9800
C4AA H4AA 0.9900
C4AA H4AB 0.9900
C4AA C8BA 1.49(2)
C4BA H4BA 0.9800
C4BA H4BB 0.9800
C4BA H4BC 0.9800
C5BA H5BA 0.9900
C5BA H5BB 0.9900
C5BA C6BA 1.42(4)
C6 H6A 0.9800
C6 H6B 0.9800
C6 H6C 0.9800
C6 C29 1.29(2)
C6BA H6BA 0.9800
C6BA H6BB 0.9800
C6BA H6BC 0.9800
C7AA H7AC 0.9900
C7AA H7AD 0.9900
C7AA H7AA 0.9900
C7AA H7AB 0.9900
C7AA C8AA 1.41(4)
C7AA C8AB 1.40(4)
C8AA H8AA 0.9800
C8AA H8AB 0.9800
C8AA H8AC 0.9800
C8AB H8AD 0.9800
C8AB H8AE 0.9800
C8AB H8AF 0.9800
C8BA H8BA 0.9800
C8BA H8BB 0.9800
C8BA H8BC 0.9800
C9 H9A 0.9800
C9 H9B 0.9800
C9 H9C 0.9800
C9 C14 1.54(2)
C9AA H9AA 0.9900
C9AA H9AB 0.9900
C9AA C18 1.56(4)
C11 H11A 0.9900
C11 H11B 0.9900
C12 H12A 0.9900
C12 H12B 0.9900
C13 H13A 0.9900
C13 H13B 0.9900
C13 C22 1.45(3)
C14 H14A 0.9900
C14 H14B 0.9900
C15 H15A 0.9900
C15 H15B 0.9900
C16 H16A 0.9800
C16 H16B 0.9800
C16 H16C 0.9800
C18 H18A 0.9800
C18 H18B 0.9800
C18 H18C 0.9800
C22 H22A 0.9900
C22 H22B 0.9900
C023 C028 1.36(2)
C25 H25A 0.9900
C25 H25B 0.9900
C25 C28 1.49(2)
C026 C028 1.395(14)
C28 H28A 0.9800
C28 H28B 0.9800
C28 H28C 0.9800
C29 H29A 0.9900
C29 H29B 0.9900
C30 H30A 0.9900
C30 H30B 0.9900
C30 C31 1.51(3)
C31 H31A 0.9900
C31 H31B 0.9900
C35 H35A 0.9800
C35 H35B 0.9800
C35 H35C 0.9800
C35 C40 1.47(4)
C40 H40A 0.9900
C40 H40B 0.9900
C49 H49A 0.9800
C49 H49B 0.9800
C49 H49C 0.9800
F0 C02Q 1.322(10)
F00D C01T 1.317(11)
F00F C01T 1.364(13)
F00G C01X 1.354(11)
F00J C01X 1.331(12)
F00K C01K 1.317(11)
F00P C01K 1.313(12)
F00S C01K 1.322(13)
F00T C02D 1.287(14)
F00U C02D 1.279(13)
F1 C02J 1.311(8)
F1A C02J 1.340(8)
F1AA C02G 1.319(9)
F01G C02D 1.388(17)
F01M C02G 1.309(8)
F01N C02G 1.324(8)
F01O C02G 1.319(9)
F01P C02G 1.325(8)
F01Q C02G 1.310(9)
F01Y C01T 1.302(13)
F2 C02J 1.331(8)
F2A C02J 1.337(9)
F02H C02K 1.304(8)
F02I C02K 1.337(8)
F02U C02K 1.348(7)
F02V C02K 1.324(8)
F02Z C02Q 1.330(9)
F02{ C02Q 1.307(10)
F3 C02J 1.327(8)
F3A C02J 1.326(8)
F4 C02K 1.357(8)
F7 C02Q 1.310(9)
F7A C02Q 1.313(9)
F008 C01X 1.330(12)
F015 C02Q 1.320(9)
F025 C02K 1.317(8)
C00V C00X 1.403(10)
C00V C020 1.401(10)
C00V B02S 1.633(11)
C00W C01D 1.380(12)
C00W C01K 1.496(12)
C00W C013 1.391(11)
C00X H00X 0.9500
C00X C01H 1.382(11)
C00Y C01J 1.400(10)
C00Y C018 1.391(10)
C00Y B02S 1.637(10)
C01A H01A 0.9500
C01A C01V 1.376(13)
C01A C014 1.397(11)
C01C H01C 0.9500
C01C C01E 1.407(10)
C01C C017 1.385(11)
C01D H01D 0.9500
C01D C017 1.392(12)
C01E C013 1.387(10)
C01E B02S 1.638(10)
C01H C01X 1.500(12)
C01H C022 1.370(13)
C01J H01J 0.9500
C01J C01O 1.383(11)
C01L H01L 0.9500
C01L C01O 1.362(12)
C01L C012 1.379(12)
C01O C02D 1.518(12)
C01T C017 1.508(12)
C01V C02B 1.370(15)
C01V C02Q 1.491(15)
C01Z C02J 1.467(13)
C01Z C020 1.378(12)
C01Z C022 1.397(13)
C02B H02B 0.9500
C02B C02L 1.374(15)
C02G C02L 1.499(14)
C02K C012 1.465(12)
C02L C016 1.390(12)
C012 C018 1.391(11)
C013 H013 0.9500
C014 C016 1.400(10)
C014 B02S 1.660(11)
C016 H016 0.9500
C018 H018 0.9500
C020 H020 0.9500
C022 H022 0.9500
F0AA C4 1.309(19)
C5 H5 0.9500
C5 C4 1.37(2)
C5 C1 1.38(2)
C4 C7BA 1.35(2)
C6AA H6AA 0.9500
C6AA C5AA 1.38(2)
C6AA C7BA 1.40(2)
C5AA H5AA 0.9500
C5AA C1 1.37(2)
C1 H1A 0.9500
C7BA H7BA 0.9500
F0AB C4A 1.317(19)
C7BB H7BB 0.9500
C7BB C4A 1.37(2)
C7BB C6AB 1.39(2)
C4A C5A 1.35(2)
C1A H1AD 0.9500
C1A C5AB 1.37(2)
C1A C5A 1.39(2)
C5AB H5AB 0.9500
C5AB C6AB 1.36(2)
C6AB H6AB 0.9500
C5A H5A 0.9500
